data_7711700
loop_
_publ_author_name
'Li, Xiao-Lei'
'Ma, Zhifang'
'Wu, Jinjiang'
'Zhou, Quan'
'Tang, Jinkui'

_publ_section_title
;
 Enhancing magnetic relaxation through subcomponent self-assembly from a
 Dy2 to Dy4 grid
;
_journal_name_full 'Dalton Transactions'
_journal_paper_doi 10.1039/D2DT02996K
_journal_year 2022
_chemical_formula_moiety 'C97 H83 Dy4 N12 Na2 O28, 2(C2 H3 N), C H4 O, 7(H2 O), 1[CH4O], 1[H2O], 1[CH4O], 2[H2O]'
_chemical_formula_sum 'C104 H121 Dy4 N14 Na2 O41'
_chemical_formula_weight 2919.12
_space_group_crystal_system monoclinic
_space_group_IT_number 4
_space_group_name_Hall 'P 2yb'
_space_group_name_H-M_alt 'P 1 21 1'
_atom_sites_solution_hydrogens mixed
_atom_sites_solution_primary dual
_audit_creation_date 2022-10-19
_audit_creation_method
;
Olex2 1.5
(compiled 2021.11.18 svn.ra9532c28 for OlexSys, GUI svn.r6429)
;
_audit_update_record
;
2022-10-20 deposited with the CCDC.	2022-10-25 downloaded from the CCDC.
;
_cell_angle_alpha 90
_cell_angle_beta 106.5540(10)
_cell_angle_gamma 90
_cell_formula_units_Z 2
_cell_length_a 12.3852(6)
_cell_length_b 32.5128(16)
_cell_length_c 15.4534(7)
_cell_measurement_reflns_used 9980
_cell_measurement_temperature 296.15
_cell_measurement_theta_max 26.04
_cell_measurement_theta_min 2.25
_cell_volume 5964.8(5)
_computing_cell_refinement 'SAINT V8.40A (?, 2016)'
_computing_data_collection 'SAINT V8.40A (?, 2016)'
_computing_data_reduction 'SAINT V8.40A (?, 2016)'
_computing_molecular_graphics 'Olex2 1.5 (Dolomanov et al., 2009)'
_computing_publication_material 'Olex2 1.5 (Dolomanov et al., 2009)'
_computing_structure_refinement 'SHELXL 2019/2 (Sheldrick, 2015)'
_computing_structure_solution 'SHELXT 2018/2 (Sheldrick, 2018)'
_diffrn_ambient_temperature 296.15
_diffrn_detector_area_resol_mean 7.9
_diffrn_detector_type 'CCD area detector'
_diffrn_measured_fraction_theta_full 1.000
_diffrn_measured_fraction_theta_max 0.996
_diffrn_measurement_device 'three-circle diffractometer'
_diffrn_measurement_device_type 'Bruker SMART APEX2 area detector'
_diffrn_measurement_method '\w and \f scans'
_diffrn_radiation_type MoK\a
_diffrn_radiation_wavelength 0.71073
_diffrn_reflns_av_R_equivalents 0.0524
_diffrn_reflns_av_unetI/netI 0.1045
_diffrn_reflns_Laue_measured_fraction_full 1.000
_diffrn_reflns_Laue_measured_fraction_max 0.996
_diffrn_reflns_limit_h_max 9
_diffrn_reflns_limit_h_min -15
_diffrn_reflns_limit_k_max 39
_diffrn_reflns_limit_k_min -40
_diffrn_reflns_limit_l_max 19
_diffrn_reflns_limit_l_min -18
_diffrn_reflns_number 37654
_diffrn_reflns_point_group_measured_fraction_full 0.999
_diffrn_reflns_point_group_measured_fraction_max 0.993
_diffrn_reflns_theta_full 25.242
_diffrn_reflns_theta_max 26.075
_diffrn_reflns_theta_min 1.511
_exptl_absorpt_coefficient_mu 2.572
_exptl_absorpt_correction_T_max 0.599
_exptl_absorpt_correction_T_min 0.468
_exptl_absorpt_correction_type multi-scan
_exptl_absorpt_process_details
;
SADABS-2012/1 (Bruker,2012) was used for absorption correction.
wR2(int) was 0.0635 before and 0.0485 after correction.
The Ratio of minimum to maximum transmission is 0.8363.
The \l/2 correction factor is 0.0013.
;
_exptl_crystal_colour 'clear yellowish yellow'
_exptl_crystal_colour_lustre clear
_exptl_crystal_colour_modifier yellowish
_exptl_crystal_colour_primary yellow
_exptl_crystal_density_diffrn 1.625
_exptl_crystal_description block
_exptl_crystal_F_000 2914
_exptl_crystal_size_max 0.3
_exptl_crystal_size_mid 0.25
_exptl_crystal_size_min 0.2
_refine_diff_density_max 1.634
_refine_diff_density_min -1.217
_refine_diff_density_rms 0.159
_refine_ls_abs_structure_details
;
 Refined as an inversion twin.
;
_refine_ls_abs_structure_Flack 0.379(16)
_refine_ls_extinction_method none
_refine_ls_goodness_of_fit_ref 1.039
_refine_ls_hydrogen_treatment constr
_refine_ls_matrix_type full
_refine_ls_number_parameters 1418
_refine_ls_number_reflns 23472
_refine_ls_number_restraints 1846
_refine_ls_restrained_S_all 1.035
_refine_ls_R_factor_all 0.0805
_refine_ls_R_factor_gt 0.0560
_refine_ls_shift/su_max 0.000
_refine_ls_shift/su_mean 0.000
_refine_ls_structure_factor_coef Fsqd
_refine_ls_weighting_details 'w=1/[\s^2^(Fo^2^)+(0.0514P)^2^] where P=(Fo^2^+2Fc^2^)/3'
_refine_ls_weighting_scheme calc
_refine_ls_wR_factor_gt 0.1165
_refine_ls_wR_factor_ref 0.1302
_reflns_Friedel_coverage 0.958
_reflns_Friedel_fraction_full 0.998
_reflns_Friedel_fraction_max 0.990
_reflns_number_gt 17944
_reflns_number_total 23472
_reflns_threshold_expression 'I > 2\s(I)'
_cod_data_source_file d2dt02996k2.cif
_cod_data_source_block Dy4Na2
_cod_database_code 7711700
_shelx_shelxl_version_number 2019/2
_shelx_space_group_comment
;
The symmetry employed for this shelxl refinement is uniquely defined
by the following loop, which should always be used as a source of
symmetry information in preference to the above space-group names.
They are only intended as comments.
;
_shelx_estimated_absorpt_t_max 0.627
_shelx_estimated_absorpt_t_min 0.512
_olex2_refinement_description
;
1. Twinned data refinement
 Scales: 0.62119
 0.37881
2. Restrained distances
 H18A-O18
 0.8 with sigma of 0.02
 C100-O26
 1.6 with sigma of 0.02
 H13-O13
 0.8 with sigma of 0.02
 C1A-N14
 1.137 with sigma of 0.01
 C1B-N14
 2.593 with sigma of 0.02
 C1A-C1B
 1.456 with sigma of 0.01
 N14-C1A
 1.14 with sigma of 0.02
 H33B-H67
 2.1 with sigma of 0.02
 N14-C1B
 2.59 with sigma of 0.04
 C32-C91 \\sim C32-C114
 with sigma of 0.02
 C90-C91 \\sim C113-C114
 with sigma of 0.02
 C90-C95 \\sim C113-C112
 with sigma of 0.02
 C91-C92 \\sim C114-C109
 with sigma of 0.02
 C92-C93 \\sim C109-C110
 with sigma of 0.02
 C93-C94 \\sim C110-C111
 with sigma of 0.02
 C94-C95 \\sim C111-C112
 with sigma of 0.02
 C32-C90 \\sim C32-C113
 with sigma of 0.04
 C32-C92 \\sim C32-C109
 with sigma of 0.04
 C90-C92 \\sim C113-C109
 with sigma of 0.04
 C90-C94 \\sim C113-C111
 with sigma of 0.04
 C91-C93 \\sim C114-C110
 with sigma of 0.04
 C91-C95 \\sim C114-C112
 with sigma of 0.04
 C92-C94 \\sim C109-C111
 with sigma of 0.04
 C93-C95 \\sim C110-C112
 with sigma of 0.04
 C43-C87 \\sim C43-C103
 with sigma of 0.02
 C84-C85 \\sim C106-C107
 with sigma of 0.02
 C84-C89 \\sim C106-C105
 with sigma of 0.02
 C85-C86 \\sim C107-C108
 with sigma of 0.02
 C86-C87 \\sim C108-C103
 with sigma of 0.02
 C87-C88 \\sim C103-C104
 with sigma of 0.02
 C88-C89 \\sim C104-C105
 with sigma of 0.02
 C43-C86 \\sim C43-C108
 with sigma of 0.04
 C43-C88 \\sim C43-C104
 with sigma of 0.04
 C84-C86 \\sim C106-C108
 with sigma of 0.04
 C84-C88 \\sim C106-C104
 with sigma of 0.04
 C85-C87 \\sim C107-C103
 with sigma of 0.04
 C85-C89 \\sim C107-C105
 with sigma of 0.04
 C86-C88 \\sim C108-C104
 with sigma of 0.04
 C87-C89 \\sim C103-C105
 with sigma of 0.04
3. Uiso/Uaniso restraints and constraints
C52 \\sim C53 \\sim C54 \\sim C55 \\sim C56 \\sim C51: within 3.8A with sigma
of 0.01 and sigma for terminal atoms of 0.02 within 3.8A
C46 \\sim C38 \\sim C73 \\sim C70 \\sim C76 \\sim C58: within 3.8A with sigma
of 0.01 and sigma for terminal atoms of 0.02 within 3.8A
N14 \\sim C1A \\sim C1B: within 2A with sigma of 0.04 and sigma for terminal
atoms of 0.08 within 2A
C114 \\sim C109 \\sim C110 \\sim C111 \\sim C112 \\sim C113: within 3.8A with
sigma of 0.01 and sigma for terminal atoms of 0.02 within 3.8A
O19 \\sim C97: within 3.8A with sigma of 0.01 and sigma for terminal atoms of
0.02 within 3.8A
C79 \\sim C80 \\sim C81 \\sim C82 \\sim C83 \\sim C78: within 3.8A with sigma
of 0.01 and sigma for terminal atoms of 0.02 within 3.8A
C3 \\sim C25 \\sim C12 \\sim C31 \\sim C40 \\sim C2 \\sim O19 \\sim C97: within
3.8A with sigma of 0.01 and sigma for terminal atoms of 0.02 within 3.8A
Uanis(C36) \\sim Ueq: with sigma of 0.001 and sigma for terminal atoms of 0.002
Uanis(C109) \\sim Ueq, Uanis(C86) \\sim Ueq: with sigma of 0.01 and sigma for
terminal atoms of 0.02
Uanis(O38) \\sim Ueq: with sigma of 0.01 and sigma for terminal atoms of 0.02
4. Rigid body (RIGU) restrains
 C96, O3, O13, O8, O2, O11, N1, O7, N4, O4, C29, C13, Na1, C3, H13, C26, C10,
 C11, N3, C9, C46, C22, O9, O19, O26, O27, C2, C25, O1, O10, O17, N5, N6, C4,
 C33, H10A, N2, C44, H3, H9, C38, C58, C37, C39, C14, C97, C100, C15, C77, C40,
 C12, C6, C24, N10, C23, C21, C62, C20, C5, H44, H38, C73, H58, C76, H37, C66,
 H39, C69, C19, H97A, H97B, H97C, C16, H77A, H77B, H77C, C31, H40, H12, H6, N12,
  C1, H10, H23, C42, C67, C61, H62, H20, C59, O20, O18, O22, O25, O24, O16, N11,
  C32, O12, C43, Na2, N8, C70, H73, H76, H66, C75, H69, C18, H16, C17, H31, C7,
 H1, H42, C64, H67, C48, H61, C65, H59, C72, H18A, C36, C68, C91, C114, C87,
 C103, O15, O21, O23, O28, H8, H70, H75, H18, H17, O6, O14, O5, N9, C8, N7, C49,
  H64, H48, H65, C28, C63, C30, H68, C90, C92, C109, C113, C86, C88, C104, C108,
  C74, C79, C78, H28A, H28B, C41, C52, H7, H49, C71, C47, C27, C101, H90, C95,
 H92, C93, H109, C110, C112, H113, C85, H86, H88, C89, H104, C105, C107, H108,
 H74A, H74B, H74C, C80, C83, H96A, H96B, H96C, H41, C51, C53, H71, C60, H47,
 H27, C45, H101, C50, C94, H95, H93, H110, C111, H112, C84, H85, H89, H105,
 C106, H107, C81, C82, H83, H51, C56, H53, C54, H60, H45, C57, H50, H94, H111,
 H84, H106, H81, H82, C55, H56, H54, H57, H55
 with sigma for 1-2 distances of 0.001 and sigma for 1-3 distances of 0.001
 N14, C1A, C1B
 with sigma for 1-2 distances of 0.004 and sigma for 1-3 distances of 0.004
 C99, C98, N13
 with sigma for 1-2 distances of 0.001 and sigma for 1-3 distances of 0.001
5. Others
 Sof(C103)=Sof(C104)=Sof(H104)=Sof(C105)=Sof(H105)=Sof(C106)=Sof(H106)=
 Sof(C107)=Sof(H107)=Sof(C108)=Sof(H108)=1-FVAR(1)
 Sof(C84)=Sof(H84)=Sof(C85)=Sof(H85)=Sof(C86)=Sof(H86)=Sof(C87)=Sof(C88)=
 Sof(H88)=Sof(C89)=Sof(H89)=FVAR(1)
 Sof(C109)=Sof(H109)=Sof(C110)=Sof(H110)=Sof(C111)=Sof(H111)=Sof(C112)=
 Sof(H112)=Sof(C113)=Sof(H113)=Sof(C114)=1-FVAR(2)
 Sof(C90)=Sof(H90)=Sof(C91)=Sof(C92)=Sof(H92)=Sof(C93)=Sof(H93)=Sof(C94)=
 Sof(H94)=Sof(C95)=Sof(H95)=FVAR(2)
6.a Everything fixed:
 O13, H13, O18, H18A, O28, H28A, H28B, O29, H29, O31, H31A, H31B, O32, H32A,
 H32B, O30, H30A, H30B, O33, H33A, H33B, O38, H38A, H38B
6.b Riding coordinates:
 C99(H99A,H99B,H99C)
6.c Free rotating group:
 O36(H36A,H36B), O37(H37A,H37B)
6.d Aromatic/amide H refined with riding coordinates:
 C1(H1), N3(H3), C6(H6), N7(H7), N8(H8), C9(H9), N10(H10), C10(H10A), C12(H12),
  C16(H16), C17(H17), C18(H18), C20(H20), C23(H23), C31(H31), C27(H27),
 C101(H101), C37(H37), C38(H38), C39(H39), C40(H40), C41(H41), C42(H42),
 C44(H44), C45(H45), C47(H47), C48(H48), C49(H49), C50(H50), C51(H51), C53(H53),
  C54(H54), C55(H55), C56(H56), C57(H57), C58(H58), C59(H59), C60(H60),
 C61(H61), C62(H62), C64(H64), C65(H65), C66(H66), C67(H67), C68(H68), C69(H69),
  C70(H70), C71(H71), C73(H73), C75(H75), C76(H76), C81(H81), C82(H82),
 C83(H83), C84(H84), C85(H85), C86(H86), C88(H88), C89(H89), C90(H90), C92(H92),
  C93(H93), C94(H94), C95(H95), C104(H104), C105(H105), C106(H106), C107(H107),
 C108(H108), C109(H109), C110(H110), C111(H111), C112(H112), C113(H113)
6.e Fitted hexagon refined as free rotating group:
 C84(C85,C86,C87,C88,C89), C90(C91,C92,C93,C94,C95), C103(C104,C105,C106,C107,
 C108), C109(C110,C111,C112,C113,C114)
6.f Idealised Me refined as rotating group:
 C74(H74A,H74B,H74C), C77(H77A,H77B,H77C), C96(H96A,H96B,H96C), C97(H97A,H97B,
 H97C), C100(H10B,H10C,H10D), C102(H10E,H10F,H10G), C1B(H1BA,H1BB,H1BC)
;
_smtbx_masks_special_details
;
A solvent mask was calculated and 132 electrons were 
found in a volume of 648\%A^3^ in 2 voids per unit cell. 
This is consistent with the presence of 2[CH4O] and 3[H2O]
per Formula Unit which account for 132 electrons per unit cell.
;
_platon_squeeze_void_probe_radius 1.20
_olex2_submission_special_instructions 'No special instructions were received'

loop_
_space_group_symop_operation_xyz
'x, y, z'
'-x, y+1/2, -z'

loop_
_atom_site_label
_atom_site_type_symbol
_atom_site_fract_x
_atom_site_fract_y
_atom_site_fract_z
_atom_site_U_iso_or_equiv
_atom_site_adp_type
_atom_site_occupancy
_atom_site_site_symmetry_order
_atom_site_calc_flag
_atom_site_refinement_flags_posn
_atom_site_refinement_flags_adp
_atom_site_refinement_flags_occupancy
_atom_site_disorder_assembly
_atom_site_disorder_group
Dy1 Dy 0.55220(5) 0.56620(11) 0.23708(5) 0.01741(18) Uani 1 1 d . . . . .
Na1 Na 0.5296(6) 0.6752(2) 0.2443(4) 0.0306(12) Uani 1 1 d . . . . .
N1 N 0.5496(10) 0.4915(4) 0.2082(9) 0.018(2) Uani 1 1 d . . . . .
C1 C -0.0232(13) 0.5689(5) 0.3168(10) 0.022(3) Uani 1 1 d . . . . .
H1 H -0.074833 0.581346 0.341879 0.026 Uiso 1 1 calc R U . . .
Dy2 Dy 0.33022(6) 0.38476(11) 0.27041(5) 0.02122(18) Uani 1 1 d . . . . .
Na2 Na 0.0845(6) 0.3222(2) 0.2490(5) 0.0356(12) Uani 1 1 d . . . . .
O1 O 0.3414(8) 0.6092(3) 0.3745(7) 0.019(2) Uani 1 1 d . . . . .
N2 N 0.4753(11) 0.4247(4) 0.2244(9) 0.025(3) Uani 1 1 d . . . . .
C2 C 0.7591(15) 0.6744(6) 0.1810(13) 0.035(2) Uani 1 1 d . U . . .
Dy3 Dy 0.04949(5) 0.43267(11) 0.23895(5) 0.01780(18) Uani 1 1 d . . . . .
O2 O 0.4790(9) 0.5683(4) 0.0740(7) 0.023(2) Uani 1 1 d . . . . .
N3 N 0.6986(11) 0.4979(4) 0.1477(10) 0.026(3) Uani 1 1 d . . . . .
H3 H 0.748003 0.487526 0.124610 0.031 Uiso 1 1 calc R U . . .
C3 C 0.7304(14) 0.6314(5) 0.1787(12) 0.031(2) Uani 1 1 d . U . . .
Dy4 Dy 0.27726(6) 0.61531(11) 0.21060(4) 0.01552(16) Uani 1 1 d . . . . .
O3 O 0.6544(9) 0.6201(4) 0.2197(7) 0.0289(17) Uani 1 1 d . . . . .
N4 N 0.6976(10) 0.5404(4) 0.1607(9) 0.020(2) Uani 1 1 d . . . . .
C4 C 0.1432(12) 0.6132(6) 0.0292(10) 0.024(3) Uani 1 1 d . . . . .
O4 O 0.4189(9) 0.6219(3) 0.1342(7) 0.0235(16) Uani 1 1 d . . . . .
N5 N 0.1265(10) 0.5738(4) 0.2482(8) 0.015(2) Uani 1 1 d . . . . .
C5 C 0.5504(14) 0.4084(5) 0.1876(12) 0.026(3) Uani 1 1 d . . . . .
O5 O 0.0374(8) 0.4693(3) 0.0919(7) 0.020(2) Uani 1 1 d . . . . .
N6 N 0.1358(11) 0.6548(4) 0.2701(9) 0.024(3) Uani 1 1 d . . . . .
C6 C 0.1194(12) 0.5335(5) 0.2376(10) 0.015(3) Uani 1 1 d . . . . .
H6 H 0.168616 0.521628 0.209122 0.018 Uiso 1 1 calc R U . . .
O6 O 0.1271(8) 0.4335(4) 0.4033(7) 0.025(2) Uani 1 1 d . . . . .
N7 N -0.0986(11) 0.5016(4) 0.3276(9) 0.024(3) Uani 1 1 d . . . . .
H7 H -0.146852 0.512175 0.351616 0.029 Uiso 1 1 calc R U . . .
C7 C -0.0228(12) 0.5255(5) 0.3029(10) 0.017(3) Uani 1 1 d . . . . .
O7 O 0.5679(8) 0.5310(4) 0.3857(7) 0.024(2) Uani 1 1 d . . . . .
N8 N 0.5453(14) 0.3676(5) 0.1783(12) 0.046(4) Uani 1 1 d . . . . .
H8 H 0.585749 0.355318 0.149225 0.056 Uiso 1 1 calc R U . . .
C8 C -0.0703(13) 0.4667(5) 0.0678(11) 0.022(3) Uani 1 1 d . . . . .
O8 O 0.4899(8) 0.6159(4) 0.3250(7) 0.0233(15) Uani 1 1 d . . . . .
N9 N -0.0959(10) 0.4592(4) 0.3130(9) 0.023(2) Uani 1 1 d . . . . .
C9 C 0.7661(12) 0.5607(5) 0.1298(10) 0.022(3) Uani 1 1 d . . . . .
H9 H 0.808937 0.545628 0.100502 0.027 Uiso 1 1 calc R U . . .
O9 O 0.3349(10) 0.6802(3) 0.2358(8) 0.0283(17) Uani 1 1 d . . . . .
N10 N 0.0643(11) 0.6321(4) 0.3036(10) 0.025(3) Uani 1 1 d . . . . .
H10 H 0.023794 0.644123 0.332942 0.030 Uiso 1 1 calc R U . . .
C10 C 0.4823(12) 0.4655(5) 0.2341(10) 0.019(3) Uani 1 1 d . . . . .
H10A H 0.433408 0.477342 0.262857 0.023 Uiso 1 1 calc R U . . .
O10 O 0.1891(9) 0.5796(3) 0.0680(7) 0.024(2) Uani 1 1 d . . . . .
N11 N 0.4747(13) 0.3451(5) 0.2155(11) 0.036(3) Uani 1 1 d . . . . .
C11 C 0.6259(13) 0.4731(5) 0.1695(11) 0.023(3) Uani 1 1 d . . . . .
O11 O 0.7236(9) 0.5491(4) 0.3561(7) 0.028(3) Uani 1 1 d . . . . .
N12 N 0.0507(10) 0.5079(4) 0.2626(9) 0.016(2) Uani 1 1 d . . . . .
C12 C 0.8663(14) 0.6203(6) 0.0980(11) 0.032(2) Uani 1 1 d . U . . .
H12 H 0.902158 0.601948 0.069196 0.038 Uiso 1 1 calc R U . . .
O12 O 0.1008(9) 0.3806(4) 0.1505(7) 0.0305(17) Uani 1 1 d . . . . .
C13 C 0.4309(12) 0.6044(5) 0.0646(10) 0.019(2) Uani 1 1 d . . . . .
O13 O 0.365770 0.552680 0.225300 0.019 Uani 1 1 d D . . . .
H13 H 0.345130 0.529680 0.229360 0.050 Uiso 1 1 d D . . A 2
C14 C 0.2871(15) 0.7164(5) 0.2189(12) 0.031(3) Uani 1 1 d . . . . .
O14 O -0.1204(9) 0.4500(3) 0.1198(7) 0.026(2) Uani 1 1 d . . . . .
C15 C 0.3400(16) 0.7472(6) 0.1808(13) 0.041(3) Uani 1 1 d . . . . .
O15 O 0.1935(10) 0.2664(4) 0.3457(8) 0.0381(19) Uani 1 1 d . . . . .
C16 C 0.2912(18) 0.7860(6) 0.1606(15) 0.052(5) Uani 1 1 d . . . . .
H16 H 0.327560 0.806569 0.137788 0.062 Uiso 1 1 calc R U . . .
O16 O 0.4097(9) 0.4252(4) 0.4073(7) 0.032(2) Uani 1 1 d . . . . .
C17 C 0.191(2) 0.7931(7) 0.175(2) 0.090(9) Uani 1 1 d . . . . .
H17 H 0.156430 0.818318 0.156819 0.108 Uiso 1 1 calc R U . . .
O17 O 0.1489(9) 0.6459(4) 0.0722(8) 0.033(3) Uani 1 1 d . . . . .
C18 C 0.1344(19) 0.7637(6) 0.2164(16) 0.057(5) Uani 1 1 d . . . . .
H18 H 0.067765 0.770433 0.229470 0.068 Uiso 1 1 calc R U . . .
O18 O 0.233160 0.444920 0.247260 0.021 Uani 1 1 d D . . . .
H18A H 0.256200 0.465970 0.238240 0.050 Uiso 1 1 d D . . B 2
C19 C 0.1830(16) 0.7241(5) 0.2368(13) 0.037(3) Uani 1 1 d . . . . .
O19 O 0.7003(10) 0.6993(4) 0.2247(8) 0.0390(18) Uani 1 1 d . U . . .
C20 C 0.6338(13) 0.6197(5) 0.5033(11) 0.031(3) Uani 1 1 d . . . . .
H20 H 0.661662 0.629302 0.457250 0.037 Uiso 1 1 calc R U . . .
O20 O 0.2758(10) 0.3194(4) 0.2562(8) 0.0325(18) Uani 1 1 d . . . . .
C21 C 0.0913(12) 0.6122(6) -0.0700(10) 0.027(3) Uani 1 1 d . . . . .
O21 O -0.0485(9) 0.3779(4) 0.2655(7) 0.0307(18) Uani 1 1 d . . . . .
C22 C 0.3983(13) 0.6236(5) -0.0256(10) 0.025(3) Uani 1 1 d . . . . .
O22 O 0.2555(9) 0.3833(4) 0.1093(7) 0.033(2) Uani 1 1 d . . . . .
C23 C 0.1214(16) 0.6936(5) 0.2730(13) 0.035(4) Uani 1 1 d . . . . .
H23 H 0.067900 0.703018 0.299979 0.042 Uiso 1 1 calc R U . . .
O23 O -0.0781(10) 0.2983(4) 0.2841(9) 0.046(2) Uani 1 1 d . . . . .
C24 C 0.0561(12) 0.5913(5) 0.2914(11) 0.018(3) Uani 1 1 d . . . . .
O24 O 0.1859(9) 0.3788(4) 0.3470(7) 0.0251(16) Uani 1 1 d . . . . .
C25 C 0.7852(14) 0.6053(5) 0.1353(12) 0.030(2) Uani 1 1 d . U . . .
O25 O 0.4620(10) 0.3613(4) 0.4088(8) 0.041(3) Uani 1 1 d . . . . .
C26 C 0.4455(12) 0.6119(5) 0.3889(10) 0.022(2) Uani 1 1 d . . . . .
O26 O 0.5644(11) 0.7188(4) 0.3841(9) 0.049(2) Uani 1 1 d D . . . .
O27 O 0.4359(11) 0.7367(4) 0.1641(8) 0.042(2) Uani 1 1 d . . . . .
C28 C 0.2932(15) 0.2551(5) 0.3278(12) 0.034(3) Uani 1 1 d . . . . .
C29 C 0.6722(13) 0.5328(6) 0.4090(10) 0.024(3) Uani 1 1 d . . . . .
C30 C 0.2151(12) 0.3825(5) 0.5061(10) 0.022(3) Uani 1 1 d . . . . .
C31 C 0.8969(15) 0.6617(6) 0.1013(12) 0.034(2) Uani 1 1 d . U . . .
H31 H 0.953575 0.671023 0.077613 0.041 Uiso 1 1 calc R U . . .
C32 C 0.4559(14) 0.3955(6) 0.4472(12) 0.035(3) Uani 1 1 d D . . . .
C33 C 0.5204(13) 0.6095(5) 0.4845(10) 0.027(3) Uani 1 1 d . . . . .
C27 C 0.2628(13) 0.3431(5) 0.5192(11) 0.027(3) Uani 1 1 d . . . . .
H27 H 0.268603 0.327247 0.470643 0.032 Uiso 1 1 calc R U . . .
O28 O 0.043880 0.271740 0.125470 0.081 Uani 1 1 d . . . . .
H28A H 0.090460 0.259590 0.103080 0.122 Uiso 1 1 d . U . . .
H28B H -0.020120 0.262630 0.095330 0.122 Uiso 1 1 d . U . . .
C101 C 0.2056(14) 0.4052(6) 0.5804(11) 0.031(3) Uani 1 1 d . . . . .
H101 H 0.172226 0.431087 0.572377 0.037 Uiso 1 1 calc R U . . .
C36 C 0.1719(14) 0.4001(5) 0.4150(11) 0.0257(19) Uani 1 1 d . U . . .
C37 C 0.4017(14) 0.6038(5) -0.1021(11) 0.031(3) Uani 1 1 d . . . . .
H37 H 0.430223 0.577173 -0.098739 0.037 Uiso 1 1 calc R U . . .
C38 C 0.8564(16) 0.5254(8) 0.5299(13) 0.060(4) Uani 1 1 d . U . . .
H38 H 0.889583 0.544021 0.499588 0.073 Uiso 1 1 calc R U . . .
C39 C 0.3546(15) 0.6628(6) -0.0303(12) 0.033(3) Uani 1 1 d . . . . .
H39 H 0.351815 0.676357 0.022013 0.039 Uiso 1 1 calc R U . . .
C40 C 0.8381(15) 0.6884(6) 0.1420(12) 0.035(2) Uani 1 1 d . U . . .
H40 H 0.853050 0.716411 0.142678 0.042 Uiso 1 1 calc R U . . .
C41 C -0.1650(13) 0.4394(6) 0.3460(13) 0.034(3) Uani 1 1 d . . . . .
H41 H -0.208615 0.454809 0.374078 0.041 Uiso 1 1 calc R U . . .
C42 C 0.1230(14) 0.5808(6) -0.1204(12) 0.036(4) Uani 1 1 d . . . . .
H42 H 0.168821 0.559102 -0.092417 0.043 Uiso 1 1 calc R U . . .
C43 C 0.1509(14) 0.3829(6) 0.0906(11) 0.033(2) Uani 1 1 d D . . . .
C44 C 0.6261(15) 0.4311(6) 0.1582(12) 0.032(4) Uani 1 1 d . . . . .
H44 H 0.675966 0.418517 0.131364 0.039 Uiso 1 1 calc R U . . .
C45 C 0.3013(15) 0.3286(6) 0.6077(11) 0.034(4) Uani 1 1 d . . . . .
H45 H 0.332613 0.302369 0.617179 0.041 Uiso 1 1 calc R U . . .
C46 C 0.7420(16) 0.5163(8) 0.4958(13) 0.057(4) Uani 1 1 d . U . . .
C47 C 0.4890(17) 0.2381(6) 0.2876(14) 0.046(5) Uani 1 1 d . . . . .
H47 H 0.557146 0.232888 0.275636 0.055 Uiso 1 1 calc R U . . .
C48 C -0.0303(16) 0.6411(6) -0.2076(12) 0.045(4) Uani 1 1 d . . . . .
H48 H -0.085726 0.659996 -0.235613 0.054 Uiso 1 1 calc R U . . .
C49 C 0.0065(15) 0.6124(7) -0.2570(12) 0.050(5) Uani 1 1 d . . . . .
H49 H -0.020393 0.612533 -0.319697 0.060 Uiso 1 1 calc R U . . .
C50 C 0.2463(15) 0.3888(6) 0.6659(11) 0.040(4) Uani 1 1 d . . . . .
H50 H 0.240732 0.403787 0.715622 0.048 Uiso 1 1 calc R U . . .
C51 C -0.2487(16) 0.4773(7) -0.0471(14) 0.054(3) Uani 1 1 d . U . . .
H51 H -0.279893 0.458470 -0.015743 0.065 Uiso 1 1 calc R U . . .
C52 C -0.1375(15) 0.4874(7) -0.0167(14) 0.048(3) Uani 1 1 d . U . . .
C53 C -0.0917(17) 0.5177(7) -0.0591(14) 0.057(4) Uani 1 1 d . U . . .
H53 H -0.015728 0.524211 -0.036687 0.069 Uiso 1 1 calc R U . . .
C54 C -0.1555(17) 0.5376(7) -0.1318(15) 0.064(4) Uani 1 1 d . U . . .
H54 H -0.124725 0.558612 -0.158035 0.077 Uiso 1 1 calc R U . . .
C55 C -0.2641(18) 0.5270(8) -0.1666(16) 0.069(4) Uani 1 1 d . U . . .
H55 H -0.307566 0.540262 -0.218119 0.082 Uiso 1 1 calc R U . . .
C56 C -0.3142(18) 0.4954(7) -0.1251(16) 0.064(4) Uani 1 1 d . U . . .
H56 H -0.388658 0.487449 -0.150270 0.076 Uiso 1 1 calc R U . . .
C57 C 0.2955(17) 0.3501(6) 0.6783(13) 0.042(4) Uani 1 1 d . . . . .
H57 H 0.324196 0.339486 0.736179 0.051 Uiso 1 1 calc R U . . .
C58 C 0.6930(17) 0.4938(8) 0.5467(14) 0.066(4) Uani 1 1 d . U . . .
H58 H 0.616270 0.488042 0.526961 0.079 Uiso 1 1 calc R U . . .
C59 C 0.7070(15) 0.6156(6) 0.5913(11) 0.040(4) Uani 1 1 d . . . . .
H59 H 0.783309 0.621598 0.604032 0.049 Uiso 1 1 calc R U . . .
C60 C 0.4434(17) 0.2083(6) 0.3279(14) 0.048(5) Uani 1 1 d . . . . .
H60 H 0.476930 0.182572 0.340244 0.058 Uiso 1 1 calc R U . . .
C61 C 0.5474(16) 0.5928(6) 0.6390(12) 0.043(4) Uani 1 1 d . . . . .
H61 H 0.519670 0.584363 0.686152 0.052 Uiso 1 1 calc R U . . .
C62 C 0.4769(15) 0.5958(6) 0.5516(11) 0.035(3) Uani 1 1 d . . . . .
H62 H 0.401289 0.588668 0.538715 0.042 Uiso 1 1 calc R U . . .
C63 C 0.4372(16) 0.2764(5) 0.2633(14) 0.041(4) Uani 1 1 d . . . . .
C64 C 0.0824(16) 0.5836(6) -0.2144(12) 0.046(4) Uani 1 1 d . . . . .
H64 H 0.108598 0.564865 -0.249290 0.055 Uiso 1 1 calc R U . . .
C65 C 0.6630(15) 0.6029(5) 0.6547(12) 0.038(4) Uani 1 1 d . . . . .
H65 H 0.710289 0.600379 0.713169 0.046 Uiso 1 1 calc R U . . .
C66 C 0.3626(14) 0.6230(6) -0.1852(11) 0.035(3) Uani 1 1 d . . . . .
H66 H 0.364820 0.609565 -0.237803 0.041 Uiso 1 1 calc R U . . .
C67 C 0.0169(13) 0.6417(5) -0.1138(11) 0.037(4) Uani 1 1 d . . . . .
H67 H -0.002901 0.662656 -0.080347 0.044 Uiso 1 1 calc DR U . . .
C68 C 0.4944(17) 0.3040(5) 0.2202(13) 0.037(4) Uani 1 1 d . . . . .
H68 H 0.547670 0.293463 0.194200 0.044 Uiso 1 1 calc R U . . .
C69 C 0.3148(18) 0.6820(6) -0.1138(12) 0.050(5) Uani 1 1 d . . . . .
H69 H 0.284377 0.708284 -0.117411 0.060 Uiso 1 1 calc R U . . .
C70 C 0.8735(17) 0.4870(8) 0.6581(15) 0.071(4) Uani 1 1 d . U . . .
H70 H 0.917901 0.477716 0.713888 0.086 Uiso 1 1 calc R U . . .
C71 C 0.3437(16) 0.2178(5) 0.3503(13) 0.040(4) Uani 1 1 d . . . . .
H71 H 0.312233 0.198512 0.380471 0.048 Uiso 1 1 calc R U . . .
C72 C 0.3373(14) 0.2845(5) 0.2813(11) 0.029(3) Uani 1 1 d . . . . .
C73 C 0.9192(18) 0.5075(8) 0.6061(14) 0.068(4) Uani 1 1 d . U . . .
H73 H 0.997151 0.509949 0.621802 0.082 Uiso 1 1 calc R U . . .
C74 C 0.1632(16) 0.2398(6) 0.4113(13) 0.045(4) Uani 1 1 d . . . . .
H74A H 0.159503 0.211827 0.391126 0.068 Uiso 1 1 calc R U . . .
H74B H 0.091151 0.247983 0.417317 0.068 Uiso 1 1 calc R U . . .
H74C H 0.219037 0.242263 0.468743 0.068 Uiso 1 1 calc R U . . .
C75 C 0.3200(16) 0.6628(6) -0.1886(12) 0.043(4) Uani 1 1 d . . . . .
H75 H 0.294796 0.676201 -0.243914 0.052 Uiso 1 1 calc R U . . .
C76 C 0.7603(17) 0.4787(9) 0.6318(14) 0.070(4) Uani 1 1 d . U . . .
H76 H 0.727831 0.463431 0.668816 0.084 Uiso 1 1 calc R U . . .
C77 C 0.481(2) 0.7639(8) 0.111(2) 0.092(9) Uani 1 1 d . . . . .
H77A H 0.425845 0.768483 0.054331 0.138 Uiso 1 1 calc R U . . .
H77B H 0.547251 0.751961 0.101644 0.138 Uiso 1 1 calc R U . . .
H77C H 0.499668 0.789587 0.142626 0.138 Uiso 1 1 calc R U . . .
C78 C -0.1394(17) 0.3242(6) 0.3148(16) 0.050(3) Uani 1 1 d . U . . .
C79 C -0.1221(16) 0.3662(6) 0.3055(15) 0.045(2) Uani 1 1 d . U . . .
C80 C -0.1808(16) 0.3963(6) 0.3434(15) 0.045(3) Uani 1 1 d . U . . .
C81 C -0.2660(16) 0.3820(7) 0.3870(15) 0.051(3) Uani 1 1 d . U . . .
H81 H -0.305567 0.400530 0.412274 0.062 Uiso 1 1 calc R U . . .
C82 C -0.2849(17) 0.3399(6) 0.3887(16) 0.054(3) Uani 1 1 d . U . . .
H82 H -0.338003 0.330474 0.416104 0.064 Uiso 1 1 calc R U . . .
C83 C -0.2272(16) 0.3112(7) 0.3510(15) 0.054(3) Uani 1 1 d . U . . .
H83 H -0.246450 0.283515 0.349605 0.064 Uiso 1 1 calc R U . . .
C84 C -0.0894(15) 0.4074(7) -0.1668(10) 0.038(7) Uani 0.528(13) 1 d DG . P C 1
H84 H -0.141293 0.412967 -0.222269 0.045 Uiso 0.528(13) 1 calc R U P C 1
C85 C -0.1254(12) 0.3906(6) -0.0971(12) 0.025(5) Uani 0.528(13) 1 d DG . P C 1
H85 H -0.201371 0.384922 -0.105885 0.030 Uiso 0.528(13) 1 calc R U P C 1
C86 C -0.0479(15) 0.3824(6) -0.0143(10) 0.025(4) Uani 0.528(13) 1 d DG U P C 1
H86 H -0.072006 0.371137 0.032377 0.030 Uiso 0.528(13) 1 calc R U P C 1
C87 C 0.0656(14) 0.3909(7) -0.0012(10) 0.035(6) Uani 0.528(13) 1 d DG . P C 1
C88 C 0.1016(12) 0.4077(8) -0.0709(13) 0.043(8) Uani 0.528(13) 1 d DG . P C 1
H88 H 0.177519 0.413442 -0.062127 0.051 Uiso 0.528(13) 1 calc R U P C 1
C89 C 0.0241(16) 0.4160(8) -0.1537(11) 0.043(8) Uani 0.528(13) 1 d DG . P C 1
H89 H 0.048155 0.427227 -0.200389 0.052 Uiso 0.528(13) 1 calc R U P C 1
C90 C 0.575(2) 0.3775(6) 0.6083(13) 0.047(8) Uani 0.544(18) 1 d DG . P D 1
H90 H 0.598596 0.354285 0.583240 0.056 Uiso 0.544(18) 1 calc R U P D 1
C91 C 0.5032(19) 0.4056(7) 0.5530(9) 0.036(5) Uani 0.544(18) 1 d DG . P D 1
C92 C 0.4684(17) 0.4403(6) 0.5904(11) 0.039(6) Uani 0.544(18) 1 d DG . P D 1
H92 H 0.420090 0.459164 0.553405 0.047 Uiso 0.544(18) 1 calc R U P D 1
C93 C 0.5058(18) 0.4468(6) 0.6831(12) 0.045(8) Uani 0.544(18) 1 d DG . P D 1
H93 H 0.482522 0.470028 0.708074 0.054 Uiso 0.544(18) 1 calc R U P D 1
C94 C 0.5780(19) 0.4187(7) 0.7383(9) 0.040(7) Uani 0.544(18) 1 d DG . P D 1
H94 H 0.602991 0.423020 0.800327 0.048 Uiso 0.544(18) 1 calc R U P D 1
C95 C 0.613(2) 0.3840(7) 0.7009(12) 0.074(14) Uani 0.544(18) 1 d DG . P D 1
H95 H 0.661029 0.365148 0.737912 0.089 Uiso 0.544(18) 1 calc R U P D 1
C96 C -0.1128(16) 0.2559(6) 0.2731(14) 0.052(4) Uani 1 1 d . . . . .
H96A H -0.113148 0.244694 0.330530 0.078 Uiso 1 1 calc R U . . .
H96B H -0.061319 0.240544 0.249470 0.078 Uiso 1 1 calc R U . . .
H96C H -0.187191 0.254101 0.231990 0.078 Uiso 1 1 calc R U . . .
C97 C 0.7444(18) 0.7394(6) 0.2510(16) 0.060(4) Uani 1 1 d . U . . .
H97A H 0.817018 0.737078 0.294544 0.089 Uiso 1 1 calc R U . . .
H97B H 0.694269 0.754104 0.277259 0.089 Uiso 1 1 calc R U . . .
H97C H 0.751676 0.754036 0.199011 0.089 Uiso 1 1 calc R U . . .
C100 C 0.4832(17) 0.7356(7) 0.4209(14) 0.066(6) Uani 1 1 d D . . . .
H10B H 0.426775 0.749439 0.374400 0.099 Uiso 1 1 calc R U . . .
H10C H 0.518372 0.754797 0.467513 0.099 Uiso 1 1 calc R U . . .
H10D H 0.448678 0.713931 0.445936 0.099 Uiso 1 1 calc R U . . .
C103 C 0.1097(18) 0.3717(7) -0.0101(10) 0.031(4) Uani 0.472(13) 1 d DG . P C 2
C104 C 0.1657(16) 0.3477(7) -0.0581(13) 0.032(6) Uani 0.472(13) 1 d DG . P C 2
H104 H 0.232649 0.334632 -0.028086 0.038 Uiso 0.472(13) 1 calc R U P C 2
C105 C 0.1215(19) 0.3433(7) -0.1510(13) 0.047(9) Uani 0.472(13) 1 d DG . P C 2
H105 H 0.158969 0.327246 -0.183088 0.057 Uiso 0.472(13) 1 calc R U P C 2
C106 C 0.021(2) 0.3628(8) -0.1958(10) 0.036(7) Uani 0.472(13) 1 d DG . P C 2
H106 H -0.008129 0.359876 -0.257937 0.043 Uiso 0.472(13) 1 calc R U P C 2
C107 C -0.0346(17) 0.3868(8) -0.1478(13) 0.048(9) Uani 0.472(13) 1 d DG . P C 2
H107 H -0.101549 0.399893 -0.177784 0.058 Uiso 0.472(13) 1 calc R U P C 2
C108 C 0.0096(18) 0.3912(7) -0.0549(13) 0.035(7) Uani 0.472(13) 1 d DG . P C 2
H108 H -0.027871 0.407280 -0.022781 0.042 Uiso 0.472(13) 1 calc R U P C 2
C109 C 0.493(2) 0.4120(9) 0.6055(16) 0.044(5) Uani 0.456(18) 1 d DG U P D 2
H109 H 0.437971 0.432025 0.585880 0.052 Uiso 0.456(18) 1 calc R U P D 2
C110 C 0.547(2) 0.4077(9) 0.6971(14) 0.046(5) Uani 0.456(18) 1 d DG U P D 2
H110 H 0.528694 0.424831 0.738702 0.056 Uiso 0.456(18) 1 calc R U P D 2
C111 C 0.630(2) 0.3777(9) 0.7264(11) 0.048(5) Uani 0.456(18) 1 d DG U P D 2
H111 H 0.666101 0.374783 0.787627 0.057 Uiso 0.456(18) 1 calc R U P D 2
C112 C 0.658(2) 0.3520(8) 0.6641(15) 0.048(5) Uani 0.456(18) 1 d DG U P D 2
H112 H 0.712785 0.331929 0.683730 0.058 Uiso 0.456(18) 1 calc R U P D 2
C113 C 0.603(2) 0.3563(9) 0.5726(14) 0.047(5) Uani 0.456(18) 1 d DG U P D 2
H113 H 0.622063 0.339123 0.530908 0.057 Uiso 0.456(18) 1 calc R U P D 2
C114 C 0.521(2) 0.3863(10) 0.5432(11) 0.045(4) Uani 0.456(18) 1 d DG U P D 2
N13 N 0.599(2) 0.3747(8) -0.0553(17) 0.098(8) Uani 1 1 d . . . . .
C98 C 0.512(3) 0.3817(11) -0.0593(18) 0.097(8) Uani 1 1 d . . . . .
C99 C 0.401(3) 0.4004(11) -0.056(2) 0.130(12) Uani 1 1 d . . . . .
H99A H 0.410290 0.412030 0.002657 0.195 Uiso 1 1 d R U . . .
H99B H 0.378860 0.421460 -0.101033 0.195 Uiso 1 1 d R U . . .
H99C H 0.344730 0.379290 -0.067173 0.195 Uiso 1 1 d R U . . .
O29 O -0.056090 0.672030 0.407710 0.075 Uani 1 1 d . . . . .
H29 H -0.046370 0.696310 0.422190 0.113 Uiso 1 1 d . U . . .
C102 C -0.1523(16) 0.6578(9) 0.4297(16) 0.085(9) Uani 1 1 d . . . . .
H10E H -0.171545 0.630808 0.404715 0.127 Uiso 1 1 calc R U . . .
H10F H -0.214038 0.676196 0.405326 0.127 Uiso 1 1 calc R U . . .
H10G H -0.136979 0.656546 0.494178 0.127 Uiso 1 1 calc R U . . .
O31 O 0.395050 0.496040 -0.017340 0.065 Uani 1 1 d . . . . .
H31A H 0.426420 0.519500 -0.013040 0.098 Uiso 1 1 d . U . . .
H31B H 0.449490 0.479070 -0.003920 0.098 Uiso 1 1 d . U . . .
O32 O 0.339070 0.508850 0.379940 0.044 Uani 1 1 d . . . . .
H32A H 0.398930 0.502190 0.420340 0.066 Uiso 1 1 d . U . . .
H32B H 0.297930 0.520040 0.408920 0.066 Uiso 1 1 d . U . . .
O36 O 0.2592(10) 0.4892(5) 0.0933(9) 0.048(4) Uani 1 1 d G . . . .
H36A H 0.257125 0.484594 0.038632 0.072 Uiso 1 1 d G U . . .
H36B H 0.192689 0.496800 0.090700 0.072 Uiso 1 1 d G U . . .
O37 O 0.1970(11) 0.5118(4) 0.4872(8) 0.035(3) Uani 1 1 d G . . . .
H37A H 0.230611 0.509922 0.543358 0.053 Uiso 1 1 d G U . . .
H37B H 0.168705 0.488105 0.472548 0.053 Uiso 1 1 d G U . . .
O30 O 0.289030 0.531750 0.668200 0.088 Uani 1 1 d . . . . .
H30A H 0.269420 0.514060 0.701310 0.132 Uiso 1 1 d . U . . .
H30B H 0.260330 0.554170 0.679380 0.132 Uiso 1 1 d . U . . .
O33 O 0.126770 0.727300 -0.005620 0.106 Uani 1 1 d . . . . .
H33A H 0.142390 0.738380 0.046300 0.159 Uiso 1 1 d . U . . .
H33B H 0.102560 0.703500 0.001950 0.159 Uiso 1 1 d D U . . .
O38 O 0.246680 0.481280 -0.190060 0.125 Uani 1 1 d . U . . .
H38A H 0.294060 0.487210 -0.139930 0.188 Uiso 1 1 d . U . . .
H38B H 0.260000 0.456230 -0.199040 0.188 Uiso 1 1 d . U . . .
N14 N -0.012(3) 0.2601(9) 0.564(3) 0.169(14) Uani 1 1 d D U . . .
C1A C -0.021(2) 0.2951(9) 0.5689(19) 0.095(9) Uani 1 1 d D U . . .
C1B C -0.039(2) 0.3392(9) 0.566(2) 0.122(12) Uani 1 1 d D U . . .
H1BA H -0.103642 0.345879 0.516084 0.183 Uiso 1 1 calc R U . . .
H1BB H 0.026012 0.352886 0.558048 0.183 Uiso 1 1 calc R U . . .
H1BC H -0.052410 0.348184 0.621156 0.183 Uiso 1 1 calc R U . . .

loop_
_atom_site_aniso_label
_atom_site_aniso_U_11
_atom_site_aniso_U_22
_atom_site_aniso_U_33
_atom_site_aniso_U_23
_atom_site_aniso_U_13
_atom_site_aniso_U_12
Dy1 0.0112(4) 0.0225(4) 0.0191(4) -0.0015(3) 0.0052(3) -0.0012(3)
Na1 0.036(2) 0.025(2) 0.033(3) -0.0076(19) 0.0133(19) -0.0151(17)
N1 0.012(4) 0.021(3) 0.018(6) 0.005(3) 0.003(4) 0.005(3)
C1 0.020(5) 0.022(3) 0.027(7) 0.000(3) 0.012(5) 0.001(3)
Dy2 0.0320(4) 0.0128(4) 0.0229(4) 0.0030(3) 0.0145(4) 0.0056(3)
Na2 0.032(2) 0.030(2) 0.042(3) 0.0096(18) 0.0073(19) -0.0030(17)
O1 0.022(3) 0.015(5) 0.021(4) -0.003(4) 0.008(3) -0.003(3)
N2 0.030(5) 0.019(3) 0.032(7) 0.002(3) 0.019(5) 0.004(3)
C2 0.036(4) 0.031(3) 0.042(5) -0.008(3) 0.017(4) -0.016(2)
Dy3 0.0116(4) 0.0147(4) 0.0246(4) 0.0046(3) 0.0011(3) -0.0020(3)
O2 0.025(5) 0.024(3) 0.019(4) -0.007(3) 0.002(4) -0.004(3)
N3 0.022(5) 0.024(3) 0.036(7) 0.003(3) 0.016(5) 0.004(3)
C3 0.030(4) 0.030(3) 0.037(5) -0.008(3) 0.015(4) -0.014(2)
Dy4 0.0171(4) 0.0114(3) 0.0184(4) -0.0004(3) 0.0055(3) 0.0003(3)
O3 0.028(3) 0.028(3) 0.032(4) -0.010(3) 0.012(3) -0.015(2)
N4 0.013(5) 0.023(3) 0.024(6) 0.004(3) 0.007(5) 0.004(3)
C4 0.011(6) 0.032(4) 0.027(3) 0.003(3) 0.003(3) 0.001(4)
O4 0.030(3) 0.018(3) 0.026(3) -0.004(2) 0.013(2) -0.010(2)
N5 0.012(4) 0.017(3) 0.015(5) 0.000(3) 0.003(4) 0.001(3)
C5 0.032(5) 0.020(3) 0.034(8) 0.005(3) 0.020(6) 0.008(3)
O5 0.018(3) 0.017(5) 0.022(5) 0.000(4) -0.001(3) 0.000(3)
N6 0.021(5) 0.020(3) 0.033(7) -0.002(3) 0.009(5) 0.000(3)
C6 0.012(5) 0.017(3) 0.017(6) 0.000(3) 0.005(5) 0.000(3)
O6 0.022(5) 0.027(3) 0.025(4) 0.002(2) 0.005(3) 0.000(3)
N7 0.017(5) 0.027(3) 0.030(7) 0.008(3) 0.010(5) 0.001(3)
C7 0.014(4) 0.022(3) 0.017(6) 0.002(3) 0.005(5) 0.001(2)
O7 0.016(3) 0.031(6) 0.023(5) 0.003(4) 0.003(3) 0.003(3)
N8 0.066(8) 0.020(3) 0.074(10) 0.001(3) 0.055(8) 0.005(3)
C8 0.018(3) 0.019(6) 0.026(4) -0.002(4) 0.000(3) 0.000(3)
O8 0.024(3) 0.022(3) 0.025(3) -0.008(2) 0.009(2) -0.009(3)
N9 0.012(5) 0.026(3) 0.028(6) 0.009(3) 0.003(5) 0.001(3)
C9 0.019(5) 0.029(3) 0.021(7) -0.001(3) 0.009(5) -0.005(3)
O9 0.036(3) 0.018(3) 0.033(4) -0.005(2) 0.012(3) -0.010(2)
N10 0.022(5) 0.019(3) 0.037(7) -0.004(3) 0.014(5) 0.001(3)
C10 0.015(5) 0.019(3) 0.024(7) 0.003(3) 0.008(5) 0.005(3)
O10 0.019(5) 0.031(4) 0.020(4) -0.001(3) 0.002(4) 0.003(3)
N11 0.051(6) 0.020(3) 0.050(9) 0.004(3) 0.035(7) 0.006(3)
C11 0.018(5) 0.023(3) 0.030(7) 0.006(3) 0.012(5) 0.006(3)
O11 0.013(4) 0.051(7) 0.017(4) 0.000(4) 0.000(3) 0.001(4)
N12 0.012(4) 0.018(3) 0.017(5) 0.001(3) 0.004(4) 0.000(3)
C12 0.031(4) 0.032(3) 0.036(5) -0.003(3) 0.016(4) -0.011(3)
O12 0.030(3) 0.028(3) 0.034(3) 0.006(2) 0.009(2) 0.000(3)
C13 0.013(5) 0.021(3) 0.024(3) -0.005(2) 0.007(3) -0.009(3)
O13 0.008 0.012 0.034 0.002 0.003 0.001
C14 0.038(4) 0.018(3) 0.035(8) -0.008(3) 0.006(4) -0.010(2)
O14 0.018(4) 0.025(5) 0.031(5) 0.003(4) 0.000(3) 0.001(4)
C15 0.048(4) 0.024(3) 0.049(8) -0.001(4) 0.013(5) -0.012(3)
O15 0.042(3) 0.027(3) 0.047(4) 0.010(3) 0.015(3) 0.001(2)
C16 0.058(6) 0.026(4) 0.070(12) 0.003(5) 0.018(7) -0.008(3)
O16 0.018(5) 0.051(5) 0.025(4) 0.009(4) 0.001(4) -0.002(4)
C17 0.083(8) 0.040(5) 0.17(2) 0.038(9) 0.065(12) 0.012(6)
O17 0.025(6) 0.033(4) 0.031(4) 0.001(3) -0.007(4) 0.010(4)
C18 0.056(6) 0.025(4) 0.093(14) 0.009(5) 0.027(8) 0.001(4)
O18 0.009 0.018 0.032 0.004 0.000 0.001
C19 0.041(4) 0.021(3) 0.047(9) -0.004(4) 0.012(5) -0.007(3)
O19 0.041(3) 0.031(3) 0.050(4) -0.013(3) 0.021(3) -0.018(2)
C20 0.031(4) 0.025(8) 0.031(4) -0.006(4) 0.002(3) 0.000(4)
O20 0.039(3) 0.023(3) 0.038(4) 0.009(3) 0.016(3) 0.004(2)
C21 0.013(5) 0.039(5) 0.027(3) 0.004(3) 0.001(3) -0.004(4)
O21 0.022(3) 0.030(3) 0.037(4) 0.010(3) 0.003(3) -0.006(2)
C22 0.022(7) 0.030(4) 0.025(3) 0.000(3) 0.010(3) -0.003(4)
O22 0.035(3) 0.033(6) 0.033(4) -0.007(4) 0.012(3) -0.007(3)
C23 0.034(6) 0.019(3) 0.053(9) -0.002(3) 0.014(7) 0.000(3)
O23 0.034(3) 0.034(3) 0.069(5) 0.018(3) 0.012(3) -0.003(2)
C24 0.016(5) 0.019(3) 0.021(7) -0.002(3) 0.008(5) 0.002(2)
O24 0.025(3) 0.025(3) 0.028(2) 0.006(2) 0.010(2) 0.000(2)
C25 0.032(4) 0.029(3) 0.033(5) -0.003(3) 0.015(4) -0.009(2)
O25 0.030(6) 0.054(5) 0.035(5) 0.013(4) 0.005(4) 0.002(4)
C26 0.022(3) 0.020(6) 0.024(3) -0.004(3) 0.007(2) -0.003(3)
O26 0.058(5) 0.040(4) 0.048(4) -0.017(3) 0.014(3) -0.015(3)
O27 0.050(3) 0.028(3) 0.048(4) -0.003(3) 0.015(3) -0.013(2)
C28 0.039(4) 0.024(3) 0.037(7) 0.008(4) 0.009(5) 0.000(3)
C29 0.016(3) 0.038(7) 0.016(4) -0.005(4) 0.003(3) 0.004(3)
C30 0.013(6) 0.027(4) 0.026(2) 0.003(2) 0.006(2) -0.005(4)
C31 0.034(4) 0.032(3) 0.040(5) -0.003(3) 0.015(4) -0.012(3)
C32 0.019(7) 0.054(5) 0.031(4) 0.014(3) 0.003(3) 0.000(4)
C33 0.032(3) 0.021(8) 0.025(3) -0.006(3) 0.003(2) 0.001(4)
C27 0.021(7) 0.029(4) 0.030(4) 0.004(3) 0.006(4) -0.002(4)
O28 0.081 0.081 0.082 -0.001 0.023 -0.001
C101 0.034(8) 0.032(4) 0.027(3) 0.003(3) 0.009(3) 0.002(5)
C36 0.024(2) 0.027(2) 0.027(2) 0.0024(12) 0.0079(13) 0.0001(13)
C37 0.035(8) 0.034(5) 0.026(3) -0.001(3) 0.013(3) -0.001(5)
C38 0.023(4) 0.118(9) 0.035(5) 0.027(5) -0.002(3) 0.001(4)
C39 0.038(8) 0.032(4) 0.030(4) 0.001(3) 0.011(4) 0.002(4)
C40 0.034(4) 0.032(4) 0.043(5) -0.005(3) 0.016(4) -0.014(3)
C41 0.019(6) 0.033(3) 0.053(9) 0.020(3) 0.014(6) 0.002(3)
C42 0.027(7) 0.047(6) 0.029(4) 0.000(4) 0.002(4) 0.004(5)
C43 0.035(3) 0.032(6) 0.034(3) 0.001(3) 0.010(3) -0.007(3)
C44 0.038(6) 0.023(3) 0.046(9) 0.004(3) 0.029(7) 0.006(3)
C45 0.038(8) 0.033(5) 0.030(4) 0.005(3) 0.006(4) 0.000(5)
C46 0.022(4) 0.110(9) 0.033(4) 0.029(5) 0.000(3) 0.004(4)
C47 0.053(5) 0.025(4) 0.066(11) 0.013(5) 0.026(7) 0.009(4)
C48 0.036(8) 0.063(8) 0.029(4) 0.004(4) 0.000(4) 0.013(7)
C49 0.044(9) 0.069(8) 0.031(4) 0.001(4) 0.001(4) 0.018(7)
C50 0.055(10) 0.037(5) 0.027(3) 0.005(3) 0.008(3) 0.006(6)
C51 0.027(4) 0.070(7) 0.053(5) 0.030(5) -0.009(4) -0.008(4)
C52 0.026(4) 0.062(6) 0.045(5) 0.025(5) -0.006(3) -0.004(4)
C53 0.034(5) 0.073(7) 0.054(5) 0.033(5) -0.006(4) -0.010(4)
C54 0.040(5) 0.078(7) 0.059(5) 0.038(5) -0.011(4) -0.011(5)
C55 0.041(5) 0.084(7) 0.064(6) 0.041(5) -0.012(4) -0.013(5)
C56 0.036(5) 0.079(7) 0.060(5) 0.038(5) -0.013(4) -0.009(4)
C57 0.057(11) 0.038(5) 0.030(4) 0.005(3) 0.008(4) 0.007(6)
C58 0.025(4) 0.125(9) 0.040(5) 0.038(5) -0.001(4) 0.001(5)
C59 0.039(4) 0.043(9) 0.032(4) -0.004(5) -0.002(3) 0.000(4)
C60 0.052(6) 0.028(4) 0.067(11) 0.015(5) 0.023(7) 0.007(4)
C61 0.044(5) 0.050(11) 0.029(4) 0.003(4) 0.001(3) 0.002(5)
C62 0.037(4) 0.037(9) 0.028(3) 0.001(4) 0.006(3) 0.002(4)
C63 0.048(4) 0.024(3) 0.057(10) 0.011(5) 0.024(6) 0.006(3)
C64 0.038(8) 0.064(8) 0.029(4) 0.001(4) 0.001(4) 0.012(7)
C65 0.042(5) 0.031(9) 0.035(4) -0.003(4) 0.002(3) 0.007(5)
C66 0.038(9) 0.039(5) 0.027(3) 0.001(3) 0.011(4) -0.002(5)
C67 0.028(7) 0.050(6) 0.029(4) 0.005(4) 0.002(4) 0.009(5)
C68 0.049(6) 0.020(3) 0.047(9) 0.003(4) 0.023(7) 0.005(3)
C69 0.075(13) 0.042(5) 0.031(4) 0.005(3) 0.014(5) 0.015(6)
C70 0.031(5) 0.132(9) 0.042(5) 0.037(6) -0.003(4) 0.000(5)
C71 0.046(5) 0.026(4) 0.049(9) 0.011(5) 0.013(6) 0.004(4)
C72 0.039(4) 0.019(3) 0.029(7) 0.002(4) 0.008(4) 0.000(3)
C73 0.029(4) 0.127(9) 0.040(5) 0.034(5) -0.004(4) 0.001(5)
C74 0.045(7) 0.041(7) 0.049(7) 0.017(6) 0.014(6) -0.002(6)
C75 0.056(11) 0.042(6) 0.031(4) 0.003(3) 0.012(4) 0.006(6)
C76 0.031(5) 0.130(9) 0.041(5) 0.039(5) -0.003(4) 0.001(5)
C77 0.088(9) 0.073(9) 0.136(18) 0.054(12) 0.066(12) 0.012(8)
C78 0.039(4) 0.034(3) 0.081(6) 0.021(3) 0.023(4) -0.003(2)
C79 0.036(4) 0.034(3) 0.072(6) 0.020(3) 0.025(4) -0.001(2)
C80 0.035(4) 0.034(3) 0.072(6) 0.019(3) 0.025(5) -0.001(2)
C81 0.039(5) 0.039(4) 0.084(6) 0.026(4) 0.032(5) 0.001(3)
C82 0.040(5) 0.039(4) 0.089(6) 0.027(4) 0.028(5) -0.001(3)
C83 0.040(4) 0.039(4) 0.088(6) 0.027(4) 0.026(5) 0.000(3)
C84 0.036(6) 0.047(18) 0.032(5) 0.001(7) 0.012(4) 0.003(7)
C85 0.034(5) 0.016(13) 0.026(5) -0.013(6) 0.011(4) 0.002(5)
C86 0.034(4) 0.014(10) 0.028(5) -0.010(5) 0.011(3) -0.003(5)
C87 0.035(4) 0.037(16) 0.034(3) 0.003(5) 0.009(3) -0.006(5)
C88 0.035(6) 0.05(2) 0.038(5) 0.012(8) 0.010(4) -0.003(7)
C89 0.036(6) 0.06(2) 0.037(5) 0.010(8) 0.011(4) 0.002(8)
C90 0.038(14) 0.063(9) 0.031(5) 0.013(5) -0.002(5) 0.011(10)
C91 0.020(11) 0.055(7) 0.030(4) 0.014(4) 0.002(4) -0.001(7)
C92 0.027(13) 0.057(8) 0.029(5) 0.014(5) 0.002(5) 0.004(8)
C93 0.038(15) 0.062(10) 0.029(5) 0.014(5) 0.001(5) 0.007(10)
C94 0.028(14) 0.058(11) 0.031(5) 0.015(5) 0.001(5) 0.000(10)
C95 0.09(3) 0.084(14) 0.032(5) 0.009(5) -0.009(6) 0.041(18)
C96 0.041(7) 0.035(3) 0.075(12) 0.019(4) 0.008(7) -0.005(3)
C97 0.065(7) 0.039(4) 0.089(10) -0.029(5) 0.044(7) -0.031(4)
C100 0.065(8) 0.081(14) 0.048(9) -0.021(10) 0.011(7) 0.002(7)
C103 0.036(5) 0.026(10) 0.033(3) 0.002(4) 0.011(3) -0.011(5)
C104 0.040(8) 0.024(12) 0.034(5) 0.004(5) 0.014(4) -0.011(8)
C105 0.054(12) 0.052(19) 0.034(5) -0.001(6) 0.011(5) 0.006(13)
C106 0.046(11) 0.027(15) 0.035(5) 0.000(5) 0.012(5) -0.008(10)
C107 0.053(11) 0.05(2) 0.035(5) -0.006(6) 0.006(5) 0.007(13)
C108 0.040(7) 0.030(14) 0.034(4) -0.002(5) 0.009(4) -0.007(9)
C109 0.038(8) 0.057(8) 0.032(5) 0.013(4) 0.003(4) 0.006(6)
C110 0.042(9) 0.060(8) 0.032(5) 0.013(4) 0.002(4) 0.007(7)
C111 0.043(9) 0.061(8) 0.032(5) 0.011(5) 0.000(5) 0.009(7)
C112 0.043(9) 0.063(8) 0.032(5) 0.011(5) -0.001(5) 0.011(7)
C113 0.041(8) 0.063(8) 0.031(5) 0.011(5) -0.001(5) 0.012(7)
C114 0.038(8) 0.060(7) 0.032(4) 0.012(4) 0.001(4) 0.009(6)
N13 0.128(17) 0.091(16) 0.105(16) -0.025(13) 0.085(13) -0.031(14)
C98 0.127(17) 0.12(2) 0.072(14) -0.025(14) 0.076(14) -0.025(14)
C99 0.140(17) 0.15(3) 0.14(3) -0.02(2) 0.097(17) -0.010(17)
O29 0.034 0.099 0.098 -0.064 0.028 -0.004
C102 0.032(12) 0.14(2) 0.090(19) -0.077(18) 0.025(12) -0.011(14)
O31 0.098 0.059 0.048 -0.009 0.034 -0.009
O32 0.062 0.017 0.059 -0.011 0.029 -0.006
O36 0.024(7) 0.067(10) 0.060(9) -0.029(8) 0.024(6) -0.016(7)
O37 0.041(8) 0.032(7) 0.029(7) -0.001(6) 0.005(6) -0.003(6)
O30 0.108 0.086 0.045 -0.018 -0.019 -0.020
O33 0.085 0.051 0.146 0.023 -0.025 -0.007
O38 0.209 0.102 0.053 -0.015 0.018 0.033
N14 0.17(3) 0.15(2) 0.20(3) 0.05(2) 0.06(3) 0.018(19)
C1A 0.057(16) 0.15(2) 0.078(18) 0.05(2) 0.015(14) 0.000(18)
C1B 0.061(18) 0.14(2) 0.15(3) 0.03(2) 0.007(19) -0.006(17)

loop_
_atom_type_symbol
_atom_type_description
_atom_type_scat_dispersion_real
_atom_type_scat_dispersion_imag
_atom_type_scat_source
C C 0.0033 0.0016 'International Tables Vol C Tables 4.2.6.8 and 6.1.1.4'
Dy Dy -0.1892 4.4098 'International Tables Vol C Tables 4.2.6.8 and 6.1.1.4'
H H 0.0000 0.0000 'International Tables Vol C Tables 4.2.6.8 and 6.1.1.4'
N N 0.0061 0.0033 'International Tables Vol C Tables 4.2.6.8 and 6.1.1.4'
Na Na 0.0362 0.0249 'International Tables Vol C Tables 4.2.6.8 and 6.1.1.4'
O O 0.0106 0.0060 'International Tables Vol C Tables 4.2.6.8 and 6.1.1.4'

loop_
_geom_angle_atom_site_label_1
_geom_angle_atom_site_label_2
_geom_angle_atom_site_label_3
_geom_angle
_geom_angle_site_symmetry_1
_geom_angle_site_symmetry_3
_geom_angle_publ_flag
N1 Dy1 N4 64.5(4) . . y
N1 Dy1 O7 73.3(4) . . y
O2 Dy1 N1 81.9(4) . . y
O2 Dy1 N4 68.5(4) . . y
O2 Dy1 O7 150.3(4) . . y
O2 Dy1 O11 140.9(4) . . y
O3 Dy1 N1 137.1(4) . . y
O3 Dy1 O2 84.8(4) . . y
O3 Dy1 N4 72.7(4) . . y
O3 Dy1 O7 124.7(4) . . y
O3 Dy1 O8 79.7(4) . . y
O3 Dy1 O11 82.4(4) . . y
O3 Dy1 O13 137.1(3) . . y
O7 Dy1 N4 112.9(4) . . y
O8 Dy1 N1 141.5(4) . . y
O8 Dy1 O2 119.2(4) . . y
O8 Dy1 N4 150.7(4) . . y
O8 Dy1 O7 75.0(4) . . y
O8 Dy1 O11 94.5(4) . . y
O11 Dy1 N1 82.9(4) . . y
O11 Dy1 N4 72.4(4) . . y
O11 Dy1 O7 52.2(4) . . y
O13 Dy1 N1 80.6(3) . . y
O13 Dy1 O2 81.6(2) . . y
O13 Dy1 N4 136.2(3) . . y
O13 Dy1 O7 78.5(2) . . y
O13 Dy1 O8 72.2(2) . . y
O13 Dy1 O11 130.6(3) . . y
O3 Na1 Dy1 38.1(3) . . y
O3 Na1 O4 69.1(4) . . y
O3 Na1 O26 125.5(5) . . y
O4 Na1 Dy1 48.0(3) . . y
O8 Na1 Dy1 41.6(3) . . y
O8 Na1 O3 74.2(4) . . y
O8 Na1 O4 69.6(4) . . y
O8 Na1 O26 91.0(4) . . y
O8 Na1 O27 140.4(5) . . y
O9 Na1 Dy1 98.8(3) . . y
O9 Na1 O3 135.2(4) . . y
O9 Na1 O4 70.4(4) . . y
O9 Na1 O8 74.4(4) . . y
O9 Na1 O26 86.1(5) . . y
O9 Na1 O27 66.0(4) . . y
O19 Na1 Dy1 104.2(4) . . y
O19 Na1 O3 66.2(4) . . y
O19 Na1 O4 118.3(5) . . y
O19 Na1 O8 130.7(5) . . y
O19 Na1 O9 154.5(5) . . y
O19 Na1 O26 89.0(5) . . y
O19 Na1 O27 88.7(5) . . y
O26 Na1 Dy1 126.3(4) . . y
O26 Na1 O4 152.5(5) . . y
O27 Na1 Dy1 145.4(4) . . y
O27 Na1 O3 137.7(5) . . y
O27 Na1 O4 97.5(4) . . y
O27 Na1 O26 85.2(5) . . y
C10 N1 Dy1 123.3(10) . . ?
C10 N1 C11 114.8(13) . . ?
C11 N1 Dy1 121.7(10) . . ?
C7 C1 H1 121.6 . . ?
C24 C1 H1 121.6 . . ?
C24 C1 C7 116.7(14) . . ?
N2 Dy2 N11 62.1(4) . . y
O16 Dy2 N2 79.7(4) . . y
O16 Dy2 N11 114.4(5) . . y
O18 Dy2 N2 84.1(3) . . y
O18 Dy2 N11 140.9(3) . . y
O18 Dy2 O16 74.8(3) . . y
O18 Dy2 O22 79.8(3) . . y
O18 Dy2 O24 73.4(3) . . y
O18 Dy2 O25 127.3(3) . . y
O20 Dy2 N2 134.2(4) . . y
O20 Dy2 N11 72.8(5) . . y
O20 Dy2 O16 129.5(4) . . y
O20 Dy2 O18 132.6(3) . . y
O20 Dy2 O22 82.1(4) . . y
O20 Dy2 O24 74.1(4) . . y
O20 Dy2 O25 84.0(4) . . y
O22 Dy2 N2 79.0(4) . . y
O22 Dy2 N11 75.1(5) . . y
O22 Dy2 O16 148.2(4) . . y
O22 Dy2 O24 112.8(4) . . y
O22 Dy2 O25 151.3(4) . . y
O24 Dy2 N2 151.6(4) . . y
O24 Dy2 N11 144.4(4) . . y
O24 Dy2 O16 77.9(4) . . y
O25 Dy2 N2 93.3(4) . . y
O25 Dy2 N11 76.9(5) . . y
O25 Dy2 O16 53.1(4) . . y
O25 Dy2 O24 87.0(4) . . y
O12 Na2 Dy2 53.7(3) . . y
O12 Na2 O15 143.3(5) . . y
O12 Na2 O21 71.3(4) . . y
O12 Na2 O24 72.0(4) . . y
O15 Na2 Dy2 93.2(3) . . y
O15 Na2 O21 136.4(5) . . y
O20 Na2 Dy2 36.8(3) . . y
O20 Na2 O12 78.5(4) . . y
O20 Na2 O15 64.8(4) . . y
O20 Na2 O21 135.0(5) . . y
O20 Na2 O23 153.4(5) . . y
O20 Na2 O24 70.8(4) . . y
O20 Na2 O28 89.5(4) . . y
O21 Na2 Dy2 98.4(3) . . y
O23 Na2 Dy2 156.9(5) . . y
O23 Na2 O12 128.1(5) . . y
O23 Na2 O15 88.6(5) . . y
O23 Na2 O21 65.6(4) . . y
O23 Na2 O24 114.8(5) . . y
O23 Na2 O28 87.7(4) . . y
O24 Na2 Dy2 42.0(3) . . y
O24 Na2 O15 94.6(4) . . y
O24 Na2 O21 68.7(4) . . y
O28 Na2 Dy2 115.4(3) . . y
O28 Na2 O12 94.0(4) . . y
O28 Na2 O15 86.3(4) . . y
O28 Na2 O21 124.4(4) . . y
O28 Na2 O24 157.5(4) . . y
C26 O1 Dy4 101.1(9) . . ?
C5 N2 Dy2 124.5(11) . . ?
C5 N2 C10 114.4(14) . . ?
C10 N2 Dy2 121.2(10) . . ?
O19 C2 C3 114.7(15) . . ?
C40 C2 C3 121.0(17) . . ?
C40 C2 O19 124.3(16) . . ?
O5 Dy3 N9 112.1(4) . . y
O6 Dy3 O5 146.3(3) . . y
O6 Dy3 N9 69.4(4) . . y
O6 Dy3 N12 81.5(4) . . y
N12 Dy3 O5 70.4(4) . . y
N12 Dy3 N9 64.7(4) . . y
O12 Dy3 O5 77.0(4) . . y
O12 Dy3 O6 121.0(4) . . y
O12 Dy3 N9 147.3(4) . . y
O12 Dy3 N12 143.1(4) . . y
O12 Dy3 O14 92.6(4) . . y
O14 Dy3 O5 52.8(4) . . y
O14 Dy3 O6 141.4(4) . . y
O14 Dy3 N9 72.0(4) . . y
O14 Dy3 N12 81.4(4) . . y
O18 Dy3 O5 76.8(2) . . y
O18 Dy3 O6 81.3(2) . . y
O18 Dy3 N9 137.7(3) . . y
O18 Dy3 N12 81.7(3) . . y
O18 Dy3 O12 74.3(3) . . y
O18 Dy3 O14 129.5(3) . . y
O21 Dy3 O5 129.5(4) . . y
O21 Dy3 O6 83.8(4) . . y
O21 Dy3 N9 72.5(4) . . y
O21 Dy3 N12 137.3(4) . . y
O21 Dy3 O12 77.8(4) . . y
O21 Dy3 O14 85.8(4) . . y
O21 Dy3 O18 135.1(3) . . y
C13 O2 Dy1 99.5(9) . . ?
N4 N3 H3 118.9 . . ?
C11 N3 H3 118.9 . . ?
C11 N3 N4 122.2(14) . . ?
O3 C3 C2 117.4(16) . . ?
O3 C3 C25 125.4(15) . . ?
C25 C3 C2 117.3(16) . . ?
O1 Dy4 N5 76.0(3) . . y
O1 Dy4 N6 73.7(4) . . y
O1 Dy4 O10 145.5(3) . . y
O1 Dy4 O17 150.2(4) . . y
O4 Dy4 O1 117.0(3) . . y
O4 Dy4 N5 149.9(4) . . y
O4 Dy4 N6 144.3(4) . . y
O4 Dy4 O10 78.4(3) . . y
O4 Dy4 O17 85.3(4) . . y
N5 Dy4 N6 63.4(4) . . y
O9 Dy4 O1 84.4(4) . . y
O9 Dy4 O4 76.0(4) . . y
O9 Dy4 N5 134.0(4) . . y
O9 Dy4 N6 71.3(4) . . y
O9 Dy4 O10 130.1(4) . . y
O9 Dy4 O13 134.7(3) . . y
O9 Dy4 O17 82.3(4) . . y
O10 Dy4 N5 77.5(4) . . y
O10 Dy4 N6 112.8(4) . . y
O10 Dy4 O17 53.4(3) . . y
O13 Dy4 O1 79.6(2) . . y
O13 Dy4 O4 74.3(3) . . y
O13 Dy4 N5 82.2(3) . . y
O13 Dy4 N6 140.4(3) . . y
O13 Dy4 O10 75.3(2) . . y
O13 Dy4 O17 127.8(3) . . y
O17 Dy4 N5 94.5(4) . . y
O17 Dy4 N6 76.8(4) . . y
Dy1 O3 Na1 98.7(4) . . ?
C3 O3 Dy1 141.4(10) . . ?
C3 O3 Na1 115.7(10) . . ?
N3 N4 Dy1 115.3(9) . . ?
C9 N4 Dy1 129.5(11) . . ?
C9 N4 N3 115.2(13) . . ?
O10 C4 Dy4 60.3(7) . . ?
O10 C4 C21 117.7(15) . . ?
O17 C4 Dy4 61.4(8) . . ?
O17 C4 O10 121.5(14) . . ?
O17 C4 C21 120.7(15) . . ?
C21 C4 Dy4 170.2(10) . . ?
Na1 O4 Dy1 86.5(4) . . ?
Dy4 O4 Dy1 93.6(3) . . ?
Dy4 O4 Na1 93.6(4) . . ?
C13 O4 Dy1 90.0(9) . . ?
C13 O4 Na1 134.9(9) . . ?
C13 O4 Dy4 131.5(9) . . ?
C6 N5 Dy4 122.3(10) . . ?
C6 N5 C24 116.5(13) . . ?
C24 N5 Dy4 120.8(10) . . ?
N2 C5 N8 115.1(16) . . ?
N2 C5 C44 123.8(16) . . ?
N8 C5 C44 121.1(17) . . ?
C8 O5 Dy3 91.2(9) . . ?
N10 N6 Dy4 116.9(10) . . ?
C23 N6 Dy4 128.9(12) . . ?
C23 N6 N10 114.2(15) . . ?
N5 C6 H6 116.1 . . ?
N5 C6 N12 127.7(14) . . ?
N12 C6 H6 116.1 . . ?
C36 O6 Dy3 100.0(10) . . ?
C7 N7 H7 121.0 . . ?
C7 N7 N9 118.0(13) . . ?
N9 N7 H7 121.0 . . ?
N7 C7 C1 119.5(14) . . ?
N7 C7 N12 119.5(14) . . ?
N12 C7 C1 120.9(14) . . ?
C29 O7 Dy1 92.7(10) . . ?
C5 N8 H8 120.1 . . ?
C5 N8 N11 119.8(16) . . ?
N11 N8 H8 120.1 . . ?
O5 C8 Dy3 62.2(8) . . ?
O5 C8 C52 120.0(16) . . ?
O14 C8 Dy3 57.8(8) . . ?
O14 C8 O5 120.0(14) . . ?
O14 C8 C52 119.7(15) . . ?
C52 C8 Dy3 174.5(13) . . ?
Dy1 O8 Na1 95.8(4) . . ?
Dy1 O8 Dy4 92.0(3) . . ?
Na1 O8 Dy4 88.4(4) . . ?
C26 O8 Dy1 131.2(11) . . ?
C26 O8 Na1 132.9(11) . . ?
C26 O8 Dy4 87.2(8) . . ?
N7 N9 Dy3 117.3(9) . . ?
C41 N9 Dy3 130.1(12) . . ?
C41 N9 N7 112.4(14) . . ?
N4 C9 H9 116.4 . . ?
N4 C9 C25 127.3(16) . . ?
C25 C9 H9 116.4 . . ?
Dy4 O9 Na1 102.4(5) . . ?
C14 O9 Na1 117.6(10) . . ?
C14 O9 Dy4 135.5(11) . . ?
N6 N10 H10 119.5 . . ?
C24 N10 N6 120.9(14) . . ?
C24 N10 H10 119.5 . . ?
N1 C10 N2 128.7(15) . . ?
N1 C10 H10A 115.7 . . ?
N2 C10 H10A 115.7 . . ?
C4 O10 Dy4 92.4(9) . . ?
N8 N11 Dy2 117.3(10) . . ?
C68 N11 Dy2 128.0(12) . . ?
C68 N11 N8 114.7(15) . . ?
N3 C11 N1 116.3(14) . . ?
N3 C11 C44 123.2(15) . . ?
C44 C11 N1 120.5(15) . . ?
C29 O11 Dy1 95.3(9) . . ?
C6 N12 Dy3 123.7(10) . . ?
C6 N12 C7 115.9(13) . . ?
C7 N12 Dy3 120.3(10) . . ?
C25 C12 H12 118.4 . . ?
C25 C12 C31 123.2(17) . . ?
C31 C12 H12 118.4 . . ?
Na2 O12 Dy2 83.1(3) . . ?
Dy3 O12 Dy2 88.5(3) . . ?
Dy3 O12 Na2 96.4(4) . . ?
C43 O12 Dy2 82.5(9) . . ?
C43 O12 Na2 130.0(12) . . ?
C43 O12 Dy3 130.7(12) . . ?
O2 C13 Dy1 54.5(7) . . ?
O2 C13 C22 118.7(13) . . ?
O4 C13 Dy1 64.6(8) . . ?
O4 C13 O2 118.1(14) . . ?
O4 C13 C22 123.2(14) . . ?
C22 C13 Dy1 165.6(10) . . ?
Dy1 O13 H13 120.5 . . ?
Dy4 O13 Dy1 106.15(13) . . ?
Dy4 O13 H13 133.2 . . ?
O9 C14 C15 118.9(17) . . ?
O9 C14 C19 120.3(16) . . ?
C15 C14 C19 120.8(17) . . ?
C8 O14 Dy3 96.0(9) . . ?
C16 C15 C14 120.7(19) . . ?
O27 C15 C14 116.4(16) . . ?
O27 C15 C16 122.9(17) . . ?
C28 O15 Na2 115.8(10) . . ?
C28 O15 C74 113.5(13) . . ?
C74 O15 Na2 130.2(10) . . ?
C15 C16 H16 120.6 . . ?
C17 C16 C15 119(2) . . ?
C17 C16 H16 120.6 . . ?
C32 O16 Dy2 91.6(12) . . ?
C16 C17 H17 118.3 . . ?
C16 C17 C18 123(2) . . ?
C18 C17 H17 118.3 . . ?
C4 O17 Dy4 92.4(9) . . ?
C17 C18 H18 121.0 . . ?
C19 C18 C17 118(2) . . ?
C19 C18 H18 121.0 . . ?
Dy2 O18 Dy3 109.50(14) . . ?
Dy2 O18 H18A 126.0 . . ?
Dy3 O18 H18A 124.2 . . ?
C14 C19 C23 124.0(16) . . ?
C18 C19 C14 118.1(18) . . ?
C18 C19 C23 117.9(18) . . ?
C2 O19 Na1 119.0(10) . . ?
C2 O19 C97 117.4(14) . . ?
C97 O19 Na1 123.5(11) . . ?
C33 C20 H20 119.5 . . ?
C33 C20 C59 120.9(16) . . ?
C59 C20 H20 119.5 . . ?
Dy2 O20 Na2 104.0(5) . . ?
C72 O20 Dy2 129.8(11) . . ?
C72 O20 Na2 121.5(10) . . ?
C42 C21 C4 118.6(15) . . ?
C67 C21 C4 122.0(16) . . ?
C67 C21 C42 119.3(15) . . ?
Dy3 O21 Na2 98.5(4) . . ?
C79 O21 Na2 114.2(11) . . ?
C79 O21 Dy3 143.6(12) . . ?
C37 C22 C13 123.6(15) . . ?
C37 C22 C39 120.1(16) . . ?
C39 C22 C13 116.1(14) . . ?
C43 O22 Dy2 108.0(10) . . ?
N6 C23 C19 124.5(18) . . ?
N6 C23 H23 117.7 . . ?
C19 C23 H23 117.7 . . ?
C78 O23 Na2 119.4(12) . . ?
C78 O23 C96 118.3(15) . . ?
C96 O23 Na2 122.3(12) . . ?
N5 C24 C1 122.0(15) . . ?
N10 C24 C1 121.2(15) . . ?
N10 C24 N5 116.6(15) . . ?
Dy2 O24 Na2 94.4(4) . . ?
Dy2 O24 Dy3 93.8(3) . . ?
Na2 O24 Dy3 89.1(4) . . ?
C36 O24 Dy2 129.5(10) . . ?
C36 O24 Na2 136.1(10) . . ?
C36 O24 Dy3 87.2(9) . . ?
C3 C25 C9 122.9(15) . . ?
C3 C25 C12 120.3(16) . . ?
C12 C25 C9 116.7(16) . . ?
C32 O25 Dy2 91.3(10) . . ?
O1 C26 Dy4 54.3(7) . . ?
O1 C26 O8 121.6(14) . . ?
O1 C26 C33 119.2(14) . . ?
O8 C26 Dy4 67.4(8) . . ?
O8 C26 C33 119.2(13) . . ?
C33 C26 Dy4 173.4(11) . . ?
C100 O26 Na1 126.9(12) . . ?
C15 O27 Na1 115.5(11) . . ?
C15 O27 C77 118.0(16) . . ?
C77 O27 Na1 126.1(13) . . ?
O15 C28 C72 114.8(15) . . ?
C71 C28 O15 123.7(16) . . ?
C71 C28 C72 121.5(18) . . ?
O7 C29 Dy1 61.7(8) . . ?
O7 C29 O11 119.8(14) . . ?
O7 C29 C46 122.8(16) . . ?
O11 C29 Dy1 58.2(7) . . ?
O11 C29 C46 117.4(14) . . ?
C46 C29 Dy1 175.6(13) . . ?
C27 C30 C36 121.0(15) . . ?
C101 C30 C27 119.7(15) . . ?
C101 C30 C36 119.3(15) . . ?
C12 C31 H31 121.8 . . ?
C40 C31 C12 116.5(17) . . ?
C40 C31 H31 121.8 . . ?
O16 C32 Dy2 62.6(9) . . ?
O16 C32 O25 123.1(17) . . ?
O16 C32 C91 110.0(17) . . ?
O16 C32 C114 135(2) . . ?
O25 C32 Dy2 61.2(9) . . ?
O25 C32 C91 126.9(16) . . ?
O25 C32 C114 101.4(17) . . ?
C91 C32 Dy2 167.2(13) . . ?
C114 C32 Dy2 161.1(17) . . ?
C20 C33 C26 119.7(14) . . ?
C62 C33 C20 120.6(15) . . ?
C62 C33 C26 119.6(14) . . ?
C30 C27 H27 121.2 . . ?
C45 C27 C30 117.6(16) . . ?
C45 C27 H27 121.2 . . ?
Na2 O28 H28A 127.9 . . ?
Na2 O28 H28B 127.6 . . ?
H28A O28 H28B 104.5 . . ?
C30 C101 H101 120.4 . . ?
C50 C101 C30 119.2(16) . . ?
C50 C101 H101 120.4 . . ?
O6 C36 Dy3 55.8(8) . . ?
O6 C36 O24 120.9(15) . . ?
O6 C36 C30 121.2(15) . . ?
O24 C36 Dy3 66.1(8) . . ?
O24 C36 C30 117.9(14) . . ?
C30 C36 Dy3 170.5(11) . . ?
C22 C37 H37 119.9 . . ?
C22 C37 C66 120.2(16) . . ?
C66 C37 H37 119.9 . . ?
C46 C38 H38 119.7 . . ?
C73 C38 H38 119.7 . . ?
C73 C38 C46 121(2) . . ?
C22 C39 H39 120.2 . . ?
C22 C39 C69 119.6(17) . . ?
C69 C39 H39 120.2 . . ?
C2 C40 C31 121.7(17) . . ?
C2 C40 H40 119.2 . . ?
C31 C40 H40 119.2 . . ?
N9 C41 H41 117.0 . . ?
N9 C41 C80 126.0(18) . . ?
C80 C41 H41 117.0 . . ?
C21 C42 H42 121.5 . . ?
C64 C42 C21 116.9(17) . . ?
C64 C42 H42 121.5 . . ?
O12 C43 C87 109.8(15) . . ?
O12 C43 C103 129.9(17) . . ?
O22 C43 O12 122.0(16) . . ?
O22 C43 C87 127.7(16) . . ?
O22 C43 C103 105.1(15) . . ?
C5 C44 C11 117.8(16) . . ?
C5 C44 H44 121.1 . . ?
C11 C44 H44 121.1 . . ?
C27 C45 H45 118.4 . . ?
C57 C45 C27 123.2(17) . . ?
C57 C45 H45 118.4 . . ?
C38 C46 C29 122.4(19) . . ?
C58 C46 C29 119.1(17) . . ?
C58 C46 C38 118.4(18) . . ?
C60 C47 H47 118.7 . . ?
C60 C47 C63 122.5(19) . . ?
C63 C47 H47 118.7 . . ?
C49 C48 H48 120.6 . . ?
C49 C48 C67 118.7(17) . . ?
C67 C48 H48 120.6 . . ?
C48 C49 H49 120.1 . . ?
C64 C49 C48 119.8(18) . . ?
C64 C49 H49 120.1 . . ?
C101 C50 H50 119.7 . . ?
C101 C50 C57 120.7(17) . . ?
C57 C50 H50 119.7 . . ?
C52 C51 H51 120.5 . . ?
C52 C51 C56 119(2) . . ?
C56 C51 H51 120.5 . . ?
C51 C52 C8 116.8(18) . . ?
C51 C52 C53 121.1(18) . . ?
C53 C52 C8 122.0(16) . . ?
C52 C53 H53 119.5 . . ?
C54 C53 C52 121.0(19) . . ?
C54 C53 H53 119.5 . . ?
C53 C54 H54 120.2 . . ?
C55 C54 C53 120(2) . . ?
C55 C54 H54 120.2 . . ?
C54 C55 H55 119.6 . . ?
C54 C55 C56 121(2) . . ?
C56 C55 H55 119.6 . . ?
C51 C56 C55 118.2(19) . . ?
C51 C56 H56 120.9 . . ?
C55 C56 H56 120.9 . . ?
C45 C57 C50 119.6(18) . . ?
C45 C57 H57 120.2 . . ?
C50 C57 H57 120.2 . . ?
C46 C58 H58 120.5 . . ?
C46 C58 C76 119.0(19) . . ?
C76 C58 H58 120.5 . . ?
C20 C59 H59 121.3 . . ?
C65 C59 C20 117.3(17) . . ?
C65 C59 H59 121.3 . . ?
C47 C60 H60 121.1 . . ?
C47 C60 C71 117.8(18) . . ?
C71 C60 H60 121.1 . . ?
C62 C61 H61 120.9 . . ?
C62 C61 C65 118.2(18) . . ?
C65 C61 H61 120.9 . . ?
C33 C62 C61 119.1(17) . . ?
C33 C62 H62 120.4 . . ?
C61 C62 H62 120.4 . . ?
C47 C63 C68 115.8(18) . . ?
C72 C63 C47 119.2(18) . . ?
C72 C63 C68 125.0(17) . . ?
C42 C64 H64 118.5 . . ?
C49 C64 C42 122.9(19) . . ?
C49 C64 H64 118.5 . . ?
C59 C65 C61 123.8(17) . . ?
C59 C65 H65 118.1 . . ?
C61 C65 H65 118.1 . . ?
C37 C66 H66 120.6 . . ?
C37 C66 C75 118.9(16) . . ?
C75 C66 H66 120.6 . . ?
C21 C67 C48 121.9(17) . . ?
C21 C67 H67 119.1 . . ?
C48 C67 H67 119.1 . . ?
N11 C68 C63 122.8(17) . . ?
N11 C68 H68 118.6 . . ?
C63 C68 H68 118.6 . . ?
C39 C69 H69 119.9 . . ?
C75 C69 C39 120.3(19) . . ?
C75 C69 H69 119.9 . . ?
C73 C70 H70 119.7 . . ?
C73 C70 C76 121(2) . . ?
C76 C70 H70 119.7 . . ?
C28 C71 C60 120.1(18) . . ?
C28 C71 H71 119.9 . . ?
C60 C71 H71 119.9 . . ?
O20 C72 C28 116.7(16) . . ?
O20 C72 C63 124.7(16) . . ?
C63 C72 C28 118.7(16) . . ?
C38 C73 H73 119.3 . . ?
C70 C73 C38 121(2) . . ?
C70 C73 H73 119.3 . . ?
O15 C74 H74A 109.5 . . ?
O15 C74 H74B 109.5 . . ?
O15 C74 H74C 109.5 . . ?
H74A C74 H74B 109.5 . . ?
H74A C74 H74C 109.5 . . ?
H74B C74 H74C 109.5 . . ?
C66 C75 H75 119.5 . . ?
C69 C75 C66 120.9(18) . . ?
C69 C75 H75 119.5 . . ?
C58 C76 H76 120.5 . . ?
C70 C76 C58 119(2) . . ?
C70 C76 H76 120.5 . . ?
O27 C77 H77A 109.5 . . ?
O27 C77 H77B 109.5 . . ?
O27 C77 H77C 109.5 . . ?
H77A C77 H77B 109.5 . . ?
H77A C77 H77C 109.5 . . ?
H77B C77 H77C 109.5 . . ?
O23 C78 C79 118.0(18) . . ?
O23 C78 C83 122.5(18) . . ?
C79 C78 C83 119(2) . . ?
O21 C79 C78 119.0(19) . . ?
O21 C79 C80 120.1(17) . . ?
C78 C79 C80 120.7(18) . . ?
C41 C80 C79 127.1(17) . . ?
C41 C80 C81 114.1(18) . . ?
C79 C80 C81 118.8(17) . . ?
C80 C81 H81 121.2 . . ?
C82 C81 C80 118(2) . . ?
C82 C81 H81 121.2 . . ?
C81 C82 H82 118.6 . . ?
C81 C82 C83 122.7(19) . . ?
C83 C82 H82 118.6 . . ?
C78 C83 H83 119.9 . . ?
C82 C83 C78 120.2(19) . . ?
C82 C83 H83 119.9 . . ?
C85 C84 H84 120.0 . . ?
C85 C84 C89 120.0 . . ?
C89 C84 H84 120.0 . . ?
C84 C85 H85 120.0 . . ?
C84 C85 C86 120.0 . . ?
C86 C85 H85 120.0 . . ?
C85 C86 H86 120.0 . . ?
C87 C86 C85 120.0 . . ?
C87 C86 H86 120.0 . . ?
C86 C87 C43 120.2(13) . . ?
C88 C87 C43 119.8(13) . . ?
C88 C87 C86 120.0 . . ?
C87 C88 H88 120.0 . . ?
C87 C88 C89 120.0 . . ?
C89 C88 H88 120.0 . . ?
C84 C89 H89 120.0 . . ?
C88 C89 C84 120.0 . . ?
C88 C89 H89 120.0 . . ?
C91 C90 H90 120.0 . . ?
C91 C90 C95 120.0 . . ?
C95 C90 H90 120.0 . . ?
C90 C91 C32 118.3(14) . . ?
C90 C91 C92 120.0 . . ?
C92 C91 C32 121.5(14) . . ?
C91 C92 H92 120.0 . . ?
C93 C92 C91 120.0 . . ?
C93 C92 H92 120.0 . . ?
C92 C93 H93 120.0 . . ?
C92 C93 C94 120.0 . . ?
C94 C93 H93 120.0 . . ?
C93 C94 H94 120.0 . . ?
C95 C94 C93 120.0 . . ?
C95 C94 H94 120.0 . . ?
C90 C95 H95 120.0 . . ?
C94 C95 C90 120.0 . . ?
C94 C95 H95 120.0 . . ?
O23 C96 H96A 109.5 . . ?
O23 C96 H96B 109.5 . . ?
O23 C96 H96C 109.5 . . ?
H96A C96 H96B 109.5 . . ?
H96A C96 H96C 109.5 . . ?
H96B C96 H96C 109.5 . . ?
O19 C97 H97A 109.5 . . ?
O19 C97 H97B 109.5 . . ?
O19 C97 H97C 109.5 . . ?
H97A C97 H97B 109.5 . . ?
H97A C97 H97C 109.5 . . ?
H97B C97 H97C 109.5 . . ?
O26 C100 H10B 109.5 . . ?
O26 C100 H10C 109.5 . . ?
O26 C100 H10D 109.5 . . ?
H10B C100 H10C 109.5 . . ?
H10B C100 H10D 109.5 . . ?
H10C C100 H10D 109.5 . . ?
C104 C103 C43 127.0(15) . . ?
C104 C103 C108 120.0 . . ?
C108 C103 C43 112.8(15) . . ?
C103 C104 H104 120.0 . . ?
C105 C104 C103 120.0 . . ?
C105 C104 H104 120.0 . . ?
C104 C105 H105 120.0 . . ?
C104 C105 C106 120.0 . . ?
C106 C105 H105 120.0 . . ?
C105 C106 H106 120.0 . . ?
C107 C106 C105 120.0 . . ?
C107 C106 H106 120.0 . . ?
C106 C107 H107 120.0 . . ?
C106 C107 C108 120.0 . . ?
C108 C107 H107 120.0 . . ?
C103 C108 H108 120.0 . . ?
C107 C108 C103 120.0 . . ?
C107 C108 H108 120.0 . . ?
C110 C109 H109 120.0 . . ?
C110 C109 C114 120.0 . . ?
C114 C109 H109 120.0 . . ?
C109 C110 H110 120.0 . . ?
C111 C110 C109 120.0 . . ?
C111 C110 H110 120.0 . . ?
C110 C111 H111 120.0 . . ?
C110 C111 C112 120.0 . . ?
C112 C111 H111 120.0 . . ?
C111 C112 H112 120.0 . . ?
C113 C112 C111 120.0 . . ?
C113 C112 H112 120.0 . . ?
C112 C113 H113 120.0 . . ?
C112 C113 C114 120.0 . . ?
C114 C113 H113 120.0 . . ?
C109 C114 C32 113.2(17) . . ?
C113 C114 C32 126.8(17) . . ?
C113 C114 C109 120.0 . . ?
N13 C98 C99 168(4) . . ?
C98 C99 H99A 109.2 . . ?
C98 C99 H99B 109.9 . . ?
C98 C99 H99C 109.4 . . ?
H99A C99 H99B 109.5 . . ?
H99A C99 H99C 109.5 . . ?
H99B C99 H99C 109.5 . . ?
C102 O29 H29 108.7 . . ?
O29 C102 H10E 109.5 . . ?
O29 C102 H10F 109.5 . . ?
O29 C102 H10G 109.5 . . ?
H10E C102 H10F 109.5 . . ?
H10E C102 H10G 109.5 . . ?
H10F C102 H10G 109.5 . . ?
H31A O31 H31B 104.5 . . ?
H32A O32 H32B 104.5 . . ?
H36A O36 H36B 104.5 . . ?
H37A O37 H37B 104.6 . . ?
H30A O30 H30B 104.5 . . ?
H33A O33 H33B 104.5 . . ?
H38A O38 H38B 104.5 . . ?
N14 C1A C1B 175(4) . . ?
C1A C1B H1BA 109.5 . . ?
C1A C1B H1BB 109.5 . . ?
C1A C1B H1BC 109.5 . . ?
H1BA C1B H1BB 109.5 . . ?
H1BA C1B H1BC 109.5 . . ?
H1BB C1B H1BC 109.5 . . ?

loop_
_geom_bond_atom_site_label_1
_geom_bond_atom_site_label_2
_geom_bond_distance
_geom_bond_site_symmetry_2
_geom_bond_publ_flag
Dy1 N1 2.469(13) . y
Dy1 O2 2.424(10) . y
Dy1 O3 2.222(11) . y
Dy1 N4 2.559(12) . y
Dy1 O7 2.523(11) . y
Dy1 O8 2.377(11) . y
Dy1 O11 2.444(10) . y
Dy1 O13 2.3061(10) . y
Na1 O3 2.466(13) . y
Na1 O4 2.541(12) . y
Na1 O8 2.422(13) . y
Na1 O9 2.383(14) . y
Na1 O19 2.353(13) . y
Na1 O26 2.517(14) . y
Na1 O27 2.462(14) . y
N1 C10 1.325(19) . ?
N1 C11 1.390(19) . ?
C1 H1 0.9300 . ?
C1 C7 1.43(2) . ?
C1 C24 1.37(2) . ?
Dy2 N2 2.479(13) . y
Dy2 N11 2.540(14) . y
Dy2 O16 2.447(12) . y
Dy2 O18 2.270(3) . y
Dy2 O20 2.221(12) . y
Dy2 O22 2.396(11) . y
Dy2 O24 2.416(11) . y
Dy2 O25 2.415(12) . y
Na2 O12 2.479(13) . y
Na2 O15 2.488(13) . y
Na2 O20 2.342(15) . y
Na2 O21 2.509(14) . y
Na2 O23 2.361(14) . y
Na2 O24 2.486(13) . y
Na2 O28 2.458(8) . y
O1 Dy4 2.437(10) . y
O1 C26 1.248(16) . ?
N2 C5 1.33(2) . ?
N2 C10 1.34(2) . ?
C2 C3 1.44(2) . ?
C2 O19 1.39(2) . ?
C2 C40 1.36(2) . ?
Dy3 O5 2.532(10) . y
Dy3 O6 2.446(10) . y
Dy3 N9 2.544(13) . y
Dy3 N12 2.472(12) . y
Dy3 O12 2.372(12) . y
Dy3 O14 2.434(10) . y
Dy3 O18 2.2767(9) . y
Dy3 O21 2.259(11) . y
O2 C13 1.304(18) . ?
N3 H3 0.8600 . ?
N3 N4 1.398(18) . ?
N3 C11 1.32(2) . ?
C3 O3 1.329(19) . ?
C3 C25 1.37(2) . ?
Dy4 O4 2.387(10) . y
Dy4 N5 2.503(12) . y
Dy4 N6 2.545(13) . y
Dy4 O9 2.224(11) . y
Dy4 O10 2.455(10) . y
Dy4 O13 2.293(3) . y
Dy4 O17 2.481(11) . y
N4 C9 1.270(19) . ?
C4 O10 1.295(19) . ?
C4 O17 1.247(19) . ?
C4 C21 1.48(2) . ?
O4 C13 1.262(17) . ?
N5 C6 1.320(19) . ?
N5 C24 1.365(18) . ?
C5 N8 1.33(2) . ?
C5 C44 1.37(2) . ?
O5 C8 1.281(18) . ?
N6 N10 1.364(18) . ?
N6 C23 1.28(2) . ?
C6 H6 0.9300 . ?
C6 N12 1.325(19) . ?
O6 C36 1.210(19) . ?
N7 H7 0.8600 . ?
N7 C7 1.354(19) . ?
N7 N9 1.398(18) . ?
C7 N12 1.366(19) . ?
O7 C29 1.240(17) . ?
N8 H8 0.8600 . ?
N8 N11 1.39(2) . ?
C8 O14 1.270(19) . ?
C8 C52 1.49(2) . ?
O8 C26 1.266(17) . ?
N9 C41 1.29(2) . ?
C9 H9 0.9300 . ?
C9 C25 1.47(2) . ?
O9 C14 1.31(2) . ?
N10 H10 0.8600 . ?
N10 C24 1.340(19) . ?
C10 H10A 0.9300 . ?
N11 C68 1.36(2) . ?
C11 C44 1.38(2) . ?
O11 C29 1.286(19) . ?
C12 H12 0.9300 . ?
C12 C25 1.38(2) . ?
C12 C31 1.40(2) . ?
O12 C43 1.255(19) . ?
C13 C22 1.47(2) . ?
O13 H13 0.7985 . ?
C14 C15 1.41(2) . ?
C14 C19 1.42(2) . ?
C15 C16 1.39(3) . ?
C15 O27 1.33(2) . ?
O15 C28 1.39(2) . ?
O15 C74 1.46(2) . ?
C16 H16 0.9300 . ?
C16 C17 1.34(3) . ?
O16 C32 1.199(19) . ?
C17 H17 0.9300 . ?
C17 C18 1.44(3) . ?
C18 H18 0.9300 . ?
C18 C19 1.42(2) . ?
O18 H18A 0.7694 . ?
C19 C23 1.46(2) . ?
O19 C97 1.43(2) . ?
C20 H20 0.9300 . ?
C20 C33 1.39(2) . ?
C20 C59 1.41(2) . ?
O20 C72 1.359(19) . ?
C21 C42 1.41(2) . ?
C21 C67 1.37(2) . ?
O21 C79 1.29(2) . ?
C22 C37 1.36(2) . ?
C22 C39 1.38(2) . ?
O22 C43 1.245(19) . ?
C23 H23 0.9300 . ?
O23 C78 1.31(2) . ?
O23 C96 1.44(2) . ?
O24 C36 1.310(19) . ?
O25 C32 1.27(2) . ?
C26 C33 1.51(2) . ?
O26 C100 1.398(19) . ?
O27 C77 1.42(2) . ?
C28 C71 1.36(2) . ?
C28 C72 1.40(2) . ?
C29 C46 1.47(2) . ?
C30 C27 1.40(2) . ?
C30 C101 1.40(2) . ?
C30 C36 1.47(2) . ?
C31 H31 0.9300 . ?
C31 C40 1.39(2) . ?
C32 C91 1.60(2) . ?
C32 C114 1.50(2) . ?
C33 C62 1.37(2) . ?
C27 H27 0.9300 . ?
C27 C45 1.40(2) . ?
O28 H28A 0.8499 . ?
O28 H28B 0.8501 . ?
C101 H101 0.9300 . ?
C101 C50 1.38(2) . ?
C37 H37 0.9300 . ?
C37 C66 1.39(2) . ?
C38 H38 0.9300 . ?
C38 C46 1.40(3) . ?
C38 C73 1.35(3) . ?
C39 H39 0.9300 . ?
C39 C69 1.39(2) . ?
C40 H40 0.9300 . ?
C41 H41 0.9300 . ?
C41 C80 1.41(3) . ?
C42 H42 0.9300 . ?
C42 C64 1.40(2) . ?
C43 C87 1.53(2) . ?
C43 C103 1.54(2) . ?
C44 H44 0.9300 . ?
C45 H45 0.9300 . ?
C45 C57 1.32(2) . ?
C46 C58 1.34(3) . ?
C47 H47 0.9300 . ?
C47 C60 1.36(2) . ?
C47 C63 1.40(2) . ?
C48 H48 0.9300 . ?
C48 C49 1.37(3) . ?
C48 C67 1.40(2) . ?
C49 H49 0.9300 . ?
C49 C64 1.36(2) . ?
C50 H50 0.9300 . ?
C50 C57 1.39(2) . ?
C51 H51 0.9300 . ?
C51 C52 1.36(2) . ?
C51 C56 1.38(3) . ?
C52 C53 1.39(3) . ?
C53 H53 0.9300 . ?
C53 C54 1.34(3) . ?
C54 H54 0.9300 . ?
C54 C55 1.34(3) . ?
C55 H55 0.9300 . ?
C55 C56 1.44(3) . ?
C56 H56 0.9300 . ?
C57 H57 0.9300 . ?
C58 H58 0.9300 . ?
C58 C76 1.43(3) . ?
C59 H59 0.9300 . ?
C59 C65 1.32(2) . ?
C60 H60 0.9300 . ?
C60 C71 1.41(3) . ?
C61 H61 0.9300 . ?
C61 C62 1.39(2) . ?
C61 C65 1.42(2) . ?
C62 H62 0.9300 . ?
C63 C68 1.42(2) . ?
C63 C72 1.37(2) . ?
C64 H64 0.9300 . ?
C65 H65 0.9300 . ?
C66 H66 0.9300 . ?
C66 C75 1.39(2) . ?
C67 H67 0.9300 . ?
C68 H68 0.9300 . ?
C69 H69 0.9300 . ?
C69 C75 1.33(2) . ?
C70 H70 0.9300 . ?
C70 C73 1.29(3) . ?
C70 C76 1.37(3) . ?
C71 H71 0.9300 . ?
C73 H73 0.9300 . ?
C74 H74A 0.9600 . ?
C74 H74B 0.9600 . ?
C74 H74C 0.9600 . ?
C75 H75 0.9300 . ?
C76 H76 0.9300 . ?
C77 H77A 0.9600 . ?
C77 H77B 0.9600 . ?
C77 H77C 0.9600 . ?
C78 C79 1.40(3) . ?
C78 C83 1.42(3) . ?
C79 C80 1.44(3) . ?
C80 C81 1.48(3) . ?
C81 H81 0.9300 . ?
C81 C82 1.39(3) . ?
C82 H82 0.9300 . ?
C82 C83 1.40(3) . ?
C83 H83 0.9300 . ?
C84 H84 0.9300 . ?
C84 C85 1.3900 . ?
C84 C89 1.3900 . ?
C85 H85 0.9300 . ?
C85 C86 1.3900 . ?
C86 H86 0.9300 . ?
C86 C87 1.3900 . ?
C87 C88 1.3900 . ?
C88 H88 0.9300 . ?
C88 C89 1.3900 . ?
C89 H89 0.9300 . ?
C90 H90 0.9300 . ?
C90 C91 1.3900 . ?
C90 C95 1.3900 . ?
C91 C92 1.3900 . ?
C92 H92 0.9300 . ?
C92 C93 1.3900 . ?
C93 H93 0.9300 . ?
C93 C94 1.3900 . ?
C94 H94 0.9300 . ?
C94 C95 1.3900 . ?
C95 H95 0.9300 . ?
C96 H96A 0.9600 . ?
C96 H96B 0.9600 . ?
C96 H96C 0.9600 . ?
C97 H97A 0.9600 . ?
C97 H97B 0.9600 . ?
C97 H97C 0.9600 . ?
C100 H10B 0.9600 . ?
C100 H10C 0.9600 . ?
C100 H10D 0.9600 . ?
C103 C104 1.3900 . ?
C103 C108 1.3900 . ?
C104 H104 0.9300 . ?
C104 C105 1.3900 . ?
C105 H105 0.9300 . ?
C105 C106 1.3900 . ?
C106 H106 0.9300 . ?
C106 C107 1.3900 . ?
C107 H107 0.9300 . ?
C107 C108 1.3900 . ?
C108 H108 0.9300 . ?
C109 H109 0.9300 . ?
C109 C110 1.3900 . ?
C109 C114 1.3900 . ?
C110 H110 0.9300 . ?
C110 C111 1.3900 . ?
C111 H111 0.9300 . ?
C111 C112 1.3900 . ?
C112 H112 0.9300 . ?
C112 C113 1.3900 . ?
C113 H113 0.9300 . ?
C113 C114 1.3900 . ?
N13 C98 1.08(3) . ?
C98 C99 1.52(4) . ?
C99 H99A 0.9599 . ?
C99 H99B 0.9600 . ?
C99 H99C 0.9602 . ?
O29 H29 0.8200 . ?
O29 C102 1.41(2) . ?
C102 H10E 0.9600 . ?
C102 H10F 0.9600 . ?
C102 H10G 0.9600 . ?
O31 H31A 0.8500 . ?
O31 H31B 0.8499 . ?
O32 H32A 0.8500 . ?
O32 H32B 0.8500 . ?
O36 H36A 0.8503 . ?
O36 H36B 0.8507 . ?
O37 H37A 0.8509 . ?
O37 H37B 0.8499 . ?
O30 H30A 0.8499 . ?
O30 H30B 0.8500 . ?
O33 H33A 0.8500 . ?
O33 H33B 0.8499 . ?
O38 H38A 0.8501 . ?
O38 H38B 0.8502 . ?
N14 C1A 1.147(12) . ?
C1A C1B 1.453(13) . ?
C1B H1BA 0.9600 . ?
C1B H1BB 0.9600 . ?
C1B H1BC 0.9600 . ?

loop_
_geom_torsion_atom_site_label_1
_geom_torsion_atom_site_label_2
_geom_torsion_atom_site_label_3
_geom_torsion_atom_site_label_4
_geom_torsion
_geom_torsion_site_symmetry_1
_geom_torsion_site_symmetry_2
_geom_torsion_site_symmetry_3
_geom_torsion_site_symmetry_4
_geom_torsion_publ_flag
Dy1 N1 C10 N2 -178.2(12) . . . . ?
Dy1 N1 C11 N3 -1.2(19) . . . . ?
Dy1 N1 C11 C44 176.9(12) . . . . ?
Dy1 O2 C13 O4 -12.1(14) . . . . ?
Dy1 O2 C13 C22 165.0(11) . . . . ?
Dy1 N4 C9 C25 4(2) . . . . ?
Dy1 O4 C13 O2 10.9(13) . . . . ?
Dy1 O4 C13 C22 -166.0(13) . . . . ?
Dy1 O7 C29 O11 -0.4(16) . . . . ?
Dy1 O7 C29 C46 -179.6(17) . . . . ?
Dy1 O8 C26 O1 -89.3(18) . . . . ?
Dy1 O8 C26 Dy4 -90.3(9) . . . . ?
Dy1 O8 C26 C33 89.4(16) . . . . ?
Dy1 O11 C29 O7 0.4(17) . . . . ?
Dy1 O11 C29 C46 179.7(16) . . . . ?
Dy1 C13 C22 C37 67(5) . . . . ?
Dy1 C13 C22 C39 -118(4) . . . . ?
Na1 O4 C13 Dy1 85.1(11) . . . . ?
Na1 O4 C13 O2 96.0(16) . . . . ?
Na1 O4 C13 C22 -80.9(19) . . . . ?
Na1 O8 C26 O1 86.2(18) . . . . ?
Na1 O8 C26 Dy4 85.2(10) . . . . ?
Na1 O8 C26 C33 -95.1(16) . . . . ?
Na1 O9 C14 C15 19(2) . . . . ?
Na1 O9 C14 C19 -162.8(13) . . . . ?
N1 C11 C44 C5 -1(3) . . . . ?
C1 C7 N12 Dy3 -179.9(10) . . . . ?
C1 C7 N12 C6 0(2) . . . . ?
Dy2 N2 C5 N8 -2(2) . . . . ?
Dy2 N2 C5 C44 176.4(13) . . . . ?
Dy2 N2 C10 N1 -175.5(12) . . . . ?
Dy2 N11 C68 C63 -3(3) . . . . ?
Dy2 O12 C43 O22 3.6(17) . . . . ?
Dy2 O12 C43 C87 -168.6(14) . . . . ?
Dy2 O12 C43 C103 161(2) . . . . ?
Dy2 O16 C32 O25 9.8(18) . . . . ?
Dy2 O16 C32 C91 -168.5(13) . . . . ?
Dy2 O16 C32 C114 -173(2) . . . . ?
Dy2 O20 C72 C28 133.1(14) . . . . ?
Dy2 O20 C72 C63 -48(2) . . . . ?
Dy2 O22 C43 O12 -5(2) . . . . ?
Dy2 O22 C43 C87 166.1(17) . . . . ?
Dy2 O22 C43 C103 -166.9(11) . . . . ?
Dy2 O24 C36 Dy3 92.6(10) . . . . ?
Dy2 O24 C36 O6 81.3(19) . . . . ?
Dy2 O24 C36 C30 -97.1(16) . . . . ?
Dy2 O25 C32 O16 -9.9(18) . . . . ?
Dy2 O25 C32 C91 168.1(17) . . . . ?
Dy2 O25 C32 C114 171.9(15) . . . . ?
Dy2 C32 C91 C90 138(5) . . . . ?
Dy2 C32 C91 C92 -38(7) . . . . ?
Dy2 C32 C114 C109 -134(4) . . . . ?
Dy2 C32 C114 C113 47(6) . . . . ?
Na2 O12 C43 O22 -71(2) . . . . ?
Na2 O12 C43 C87 117.0(15) . . . . ?
Na2 O12 C43 C103 87(2) . . . . ?
Na2 O15 C28 C71 -157.2(15) . . . . ?
Na2 O15 C28 C72 20.6(19) . . . . ?
Na2 O20 C72 C28 -19(2) . . . . ?
Na2 O20 C72 C63 160.5(15) . . . . ?
Na2 O21 C79 C78 -15(2) . . . . ?
Na2 O21 C79 C80 161.6(15) . . . . ?
Na2 O23 C78 C79 15(3) . . . . ?
Na2 O23 C78 C83 -169.5(16) . . . . ?
Na2 O24 C36 Dy3 -85.8(12) . . . . ?
Na2 O24 C36 O6 -97.1(18) . . . . ?
Na2 O24 C36 C30 84.6(18) . . . . ?
O1 C26 C33 C20 -168.6(15) . . . . ?
O1 C26 C33 C62 14(2) . . . . ?
N2 C5 N8 N11 -7(3) . . . . ?
N2 C5 C44 C11 2(3) . . . . ?
C2 C3 O3 Dy1 171.4(12) . . . . ?
C2 C3 O3 Na1 21(2) . . . . ?
C2 C3 C25 C9 178.5(16) . . . . ?
C2 C3 C25 C12 2(3) . . . . ?
Dy3 O5 C8 O14 1.0(15) . . . . ?
Dy3 O5 C8 C52 174.3(15) . . . . ?
Dy3 O6 C36 O24 12.5(17) . . . . ?
Dy3 O6 C36 C30 -169.2(13) . . . . ?
Dy3 N9 C41 C80 -4(3) . . . . ?
Dy3 O12 C43 O22 85(2) . . . . ?
Dy3 O12 C43 C87 -87.1(18) . . . . ?
Dy3 O12 C43 C103 -117.4(19) . . . . ?
Dy3 O21 C79 C78 -167.5(14) . . . . ?
Dy3 O21 C79 C80 10(3) . . . . ?
Dy3 O24 C36 O6 -11.3(15) . . . . ?
Dy3 O24 C36 C30 170.4(13) . . . . ?
O2 C13 C22 C37 9(2) . . . . ?
O2 C13 C22 C39 -175.9(14) . . . . ?
N3 N4 C9 C25 -178.7(15) . . . . ?
N3 C11 C44 C5 176.7(16) . . . . ?
C3 C2 O19 Na1 -20(2) . . . . ?
C3 C2 O19 C97 163.4(17) . . . . ?
C3 C2 C40 C31 -2(3) . . . . ?
Dy4 O1 C26 O8 -1.1(18) . . . . ?
Dy4 O1 C26 C33 -179.8(12) . . . . ?
Dy4 O4 C13 Dy1 -94.8(10) . . . . ?
Dy4 O4 C13 O2 -83.9(16) . . . . ?
Dy4 O4 C13 C22 99.2(16) . . . . ?
Dy4 N5 C6 N12 173.2(11) . . . . ?
Dy4 N5 C24 C1 -176.6(12) . . . . ?
Dy4 N5 C24 N10 6.9(19) . . . . ?
Dy4 N6 N10 C24 -11.1(19) . . . . ?
Dy4 N6 C23 C19 3(3) . . . . ?
Dy4 O8 C26 O1 1.0(16) . . . . ?
Dy4 O8 C26 C33 179.7(13) . . . . ?
Dy4 O9 C14 C15 -132.9(15) . . . . ?
Dy4 O9 C14 C19 46(2) . . . . ?
O3 C3 C25 C9 -1(3) . . . . ?
O3 C3 C25 C12 -177.4(16) . . . . ?
N4 N3 C11 N1 -1(2) . . . . ?
N4 N3 C11 C44 -179.3(15) . . . . ?
N4 C9 C25 C3 2(3) . . . . ?
N4 C9 C25 C12 178.8(15) . . . . ?
C4 C21 C42 C64 -172.9(16) . . . . ?
C4 C21 C67 C48 178.8(16) . . . . ?
O4 C13 C22 C37 -174.0(15) . . . . ?
O4 C13 C22 C39 1(2) . . . . ?
N5 C6 N12 Dy3 -179.4(11) . . . . ?
N5 C6 N12 C7 1(2) . . . . ?
C5 N2 C10 N1 4(2) . . . . ?
C5 N8 N11 Dy2 13(2) . . . . ?
C5 N8 N11 C68 -165.7(18) . . . . ?
O5 C8 O14 Dy3 -1.0(16) . . . . ?
O5 C8 C52 C51 168.3(19) . . . . ?
O5 C8 C52 C53 -16(3) . . . . ?
N6 N10 C24 C1 -173.4(14) . . . . ?
N6 N10 C24 N5 3(2) . . . . ?
C6 N5 C24 C1 -5(2) . . . . ?
C6 N5 C24 N10 179.0(14) . . . . ?
N7 C7 N12 Dy3 -1.8(18) . . . . ?
N7 C7 N12 C6 177.7(14) . . . . ?
N7 N9 C41 C80 -179.0(17) . . . . ?
C7 C1 C24 N5 5(2) . . . . ?
C7 C1 C24 N10 -178.5(14) . . . . ?
C7 N7 N9 Dy3 -1.1(17) . . . . ?
C7 N7 N9 C41 174.5(14) . . . . ?
O7 C29 C46 C38 -167(2) . . . . ?
O7 C29 C46 C58 9(3) . . . . ?
N8 C5 C44 C11 179.6(18) . . . . ?
N8 N11 C68 C63 174.5(18) . . . . ?
C8 C52 C53 C54 -176(2) . . . . ?
O8 C26 C33 C20 13(2) . . . . ?
O8 C26 C33 C62 -165.0(16) . . . . ?
N9 N7 C7 C1 180.0(13) . . . . ?
N9 N7 C7 N12 2(2) . . . . ?
N9 C41 C80 C79 1(3) . . . . ?
N9 C41 C80 C81 179.9(17) . . . . ?
O9 C14 C15 C16 179.1(17) . . . . ?
O9 C14 C15 O27 1(2) . . . . ?
O9 C14 C19 C18 -179.3(17) . . . . ?
O9 C14 C19 C23 -1(3) . . . . ?
N10 N6 C23 C19 -176.5(16) . . . . ?
C10 N1 C11 N3 -176.3(14) . . . . ?
C10 N1 C11 C44 2(2) . . . . ?
C10 N2 C5 N8 179.3(16) . . . . ?
C10 N2 C5 C44 -3(3) . . . . ?
O10 C4 O17 Dy4 6.0(15) . . . . ?
O10 C4 C21 C42 -19(2) . . . . ?
O10 C4 C21 C67 162.8(15) . . . . ?
C11 N1 C10 N2 -3(2) . . . . ?
C11 N3 N4 Dy1 2.9(19) . . . . ?
C11 N3 N4 C9 -174.5(15) . . . . ?
O11 C29 C46 C38 14(3) . . . . ?
O11 C29 C46 C58 -170(2) . . . . ?
C12 C31 C40 C2 4(3) . . . . ?
O12 C43 C87 C86 -20(2) . . . . ?
O12 C43 C87 C88 158.9(14) . . . . ?
O12 C43 C103 C104 -131(2) . . . . ?
O12 C43 C103 C108 54(2) . . . . ?
C13 C22 C37 C66 175.7(15) . . . . ?
C13 C22 C39 C69 -175.6(17) . . . . ?
C14 C15 C16 C17 -3(3) . . . . ?
C14 C15 O27 Na1 -18(2) . . . . ?
C14 C15 O27 C77 168.8(19) . . . . ?
C14 C19 C23 N6 -20(3) . . . . ?
O14 C8 C52 C51 -18(3) . . . . ?
O14 C8 C52 C53 157(2) . . . . ?
C15 C14 C19 C18 -1(3) . . . . ?
C15 C14 C19 C23 177.8(18) . . . . ?
C15 C16 C17 C18 5(4) . . . . ?
O15 C28 C71 C60 178.6(17) . . . . ?
O15 C28 C72 O20 -3(2) . . . . ?
O15 C28 C72 C63 178.1(16) . . . . ?
C16 C15 O27 Na1 163.1(15) . . . . ?
C16 C15 O27 C77 -10(3) . . . . ?
C16 C17 C18 C19 -5(4) . . . . ?
O16 C32 C91 C90 -169.5(14) . . . . ?
O16 C32 C91 C92 14(2) . . . . ?
O16 C32 C114 C109 25(3) . . . . ?
O16 C32 C114 C113 -154(2) . . . . ?
C17 C18 C19 C14 3(3) . . . . ?
C17 C18 C19 C23 -176(2) . . . . ?
O17 C4 O10 Dy4 -6.1(15) . . . . ?
O17 C4 C21 C42 155.9(16) . . . . ?
O17 C4 C21 C67 -22(2) . . . . ?
C18 C19 C23 N6 159(2) . . . . ?
C19 C14 C15 C16 0(3) . . . . ?
C19 C14 C15 O27 -178.2(16) . . . . ?
O19 C2 C3 O3 -2(2) . . . . ?
O19 C2 C3 C25 179.3(16) . . . . ?
O19 C2 C40 C31 178.1(17) . . . . ?
C20 C33 C62 C61 1(3) . . . . ?
C20 C59 C65 C61 1(3) . . . . ?
C21 C4 O10 Dy4 169.1(12) . . . . ?
C21 C4 O17 Dy4 -169.0(12) . . . . ?
C21 C42 C64 C49 -7(3) . . . . ?
O21 C79 C80 C41 -3(3) . . . . ?
O21 C79 C80 C81 178.7(18) . . . . ?
C22 C37 C66 C75 0(3) . . . . ?
C22 C39 C69 C75 -1(3) . . . . ?
O22 C43 C87 C86 168.8(17) . . . . ?
O22 C43 C87 C88 -13(3) . . . . ?
O22 C43 C103 C104 29(2) . . . . ?
O22 C43 C103 C108 -145.3(15) . . . . ?
C23 N6 N10 C24 168.6(16) . . . . ?
O23 C78 C79 O21 1(3) . . . . ?
O23 C78 C79 C80 -175.6(19) . . . . ?
O23 C78 C83 C82 176(2) . . . . ?
C24 C1 C7 N7 179.3(14) . . . . ?
C24 C1 C7 N12 -3(2) . . . . ?
C24 N5 C6 N12 1(2) . . . . ?
C25 C3 O3 Dy1 -10(3) . . . . ?
C25 C3 O3 Na1 -160.1(15) . . . . ?
C25 C12 C31 C40 -2(3) . . . . ?
O25 C32 C91 C90 12(3) . . . . ?
O25 C32 C91 C92 -163.9(16) . . . . ?
O25 C32 C114 C109 -156.9(16) . . . . ?
O25 C32 C114 C113 24(3) . . . . ?
C26 C33 C62 C61 178.5(16) . . . . ?
O27 C15 C16 C17 176(2) . . . . ?
C29 C46 C58 C76 -178(2) . . . . ?
C30 C27 C45 C57 0(3) . . . . ?
C30 C101 C50 C57 0(3) . . . . ?
C31 C12 C25 C3 0(3) . . . . ?
C31 C12 C25 C9 -177.3(16) . . . . ?
C32 C91 C92 C93 176(2) . . . . ?
C33 C20 C59 C65 -2(3) . . . . ?
C27 C30 C101 C50 2(2) . . . . ?
C27 C30 C36 O6 177.3(15) . . . . ?
C27 C30 C36 O24 -4(2) . . . . ?
C27 C45 C57 C50 2(3) . . . . ?
C101 C30 C27 C45 -1(2) . . . . ?
C101 C30 C36 O6 -1(2) . . . . ?
C101 C30 C36 O24 177.4(14) . . . . ?
C101 C50 C57 C45 -1(3) . . . . ?
C36 C30 C27 C45 -179.6(15) . . . . ?
C36 C30 C101 C50 -179.9(16) . . . . ?
C37 C22 C39 C69 0(3) . . . . ?
C37 C66 C75 C69 -1(3) . . . . ?
C38 C46 C58 C76 -2(4) . . . . ?
C39 C22 C37 C66 1(3) . . . . ?
C39 C69 C75 C66 2(3) . . . . ?
C40 C2 C3 O3 178.7(16) . . . . ?
C40 C2 C3 C25 0(3) . . . . ?
C40 C2 O19 Na1 159.7(15) . . . . ?
C40 C2 O19 C97 -17(3) . . . . ?
C41 C80 C81 C82 -178.8(19) . . . . ?
C42 C21 C67 C48 1(3) . . . . ?
C43 C87 C88 C89 -178(2) . . . . ?
C43 C103 C104 C105 -174(2) . . . . ?
C43 C103 C108 C107 175.2(19) . . . . ?
C44 C5 N8 N11 174.5(16) . . . . ?
C46 C38 C73 C70 -12(4) . . . . ?
C46 C58 C76 C70 -1(4) . . . . ?
C47 C60 C71 C28 3(3) . . . . ?
C47 C63 C68 N11 -160.9(19) . . . . ?
C47 C63 C72 O20 -175.8(17) . . . . ?
C47 C63 C72 C28 3(3) . . . . ?
C48 C49 C64 C42 2(3) . . . . ?
C49 C48 C67 C21 -6(3) . . . . ?
C51 C52 C53 C54 -1(4) . . . . ?
C52 C8 O14 Dy3 -174.3(14) . . . . ?
C52 C51 C56 C55 -5(4) . . . . ?
C52 C53 C54 C55 -3(4) . . . . ?
C53 C54 C55 C56 2(4) . . . . ?
C54 C55 C56 C51 2(4) . . . . ?
C56 C51 C52 C8 -180(2) . . . . ?
C56 C51 C52 C53 5(4) . . . . ?
C59 C20 C33 C26 -176.7(16) . . . . ?
C59 C20 C33 C62 1(3) . . . . ?
C60 C47 C63 C68 -179(2) . . . . ?
C60 C47 C63 C72 1(3) . . . . ?
C62 C61 C65 C59 1(3) . . . . ?
C63 C47 C60 C71 -4(3) . . . . ?
C65 C61 C62 C33 -2(3) . . . . ?
C67 C21 C42 C64 5(2) . . . . ?
C67 C48 C49 C64 4(3) . . . . ?
C68 C63 C72 O20 4(3) . . . . ?
C68 C63 C72 C28 -177.2(18) . . . . ?
C71 C28 C72 O20 175.1(16) . . . . ?
C71 C28 C72 C63 -4(3) . . . . ?
C72 C28 C71 C60 1(3) . . . . ?
C72 C63 C68 N11 20(3) . . . . ?
C73 C38 C46 C29 -175(2) . . . . ?
C73 C38 C46 C58 9(4) . . . . ?
C73 C70 C76 C58 -1(4) . . . . ?
C74 O15 C28 C71 16(2) . . . . ?
C74 O15 C28 C72 -166.6(15) . . . . ?
C76 C70 C73 C38 8(5) . . . . ?
C78 C79 C80 C41 174(2) . . . . ?
C78 C79 C80 C81 -4(3) . . . . ?
C79 C78 C83 C82 -9(3) . . . . ?
C79 C80 C81 C82 0(3) . . . . ?
C80 C81 C82 C83 0(3) . . . . ?
C81 C82 C83 C78 5(3) . . . . ?
C83 C78 C79 O21 -174.2(19) . . . . ?
C83 C78 C79 C80 9(3) . . . . ?
C84 C85 C86 C87 0.0 . . . . ?
C85 C84 C89 C88 0.0 . . . . ?
C85 C86 C87 C43 178(2) . . . . ?
C85 C86 C87 C88 0.0 . . . . ?
C86 C87 C88 C89 0.0 . . . . ?
C87 C88 C89 C84 0.0 . . . . ?
C89 C84 C85 C86 0.0 . . . . ?
C90 C91 C92 C93 0.0 . . . . ?
C91 C90 C95 C94 0.0 . . . . ?
C91 C92 C93 C94 0.0 . . . . ?
C92 C93 C94 C95 0.0 . . . . ?
C93 C94 C95 C90 0.0 . . . . ?
C95 C90 C91 C32 -176.3(19) . . . . ?
C95 C90 C91 C92 0.0 . . . . ?
C96 O23 C78 C79 -165.1(18) . . . . ?
C96 O23 C78 C83 10(3) . . . . ?
C103 C104 C105 C106 0.0 . . . . ?
C104 C103 C108 C107 0.0 . . . . ?
C104 C105 C106 C107 0.0 . . . . ?
C105 C106 C107 C108 0.0 . . . . ?
C106 C107 C108 C103 0.0 . . . . ?
C108 C103 C104 C105 0.0 . . . . ?
C109 C110 C111 C112 0.0 . . . . ?
C110 C109 C114 C32 -179(3) . . . . ?
C110 C109 C114 C113 0.0 . . . . ?
C110 C111 C112 C113 0.0 . . . . ?
C111 C112 C113 C114 0.0 . . . . ?
C112 C113 C114 C32 179(3) . . . . ?
C112 C113 C114 C109 0.0 . . . . ?
C114 C109 C110 C111 0.0 . . . . ?

loop_
_twin_individual_id
_twin_individual_mass_fraction_refined
1 0.62119
2 0.37881

loop_
_smtbx_masks_void_nr
_smtbx_masks_void_average_x
_smtbx_masks_void_average_y
_smtbx_masks_void_average_z
_smtbx_masks_void_volume
_smtbx_masks_void_count_electrons
_smtbx_masks_void_content
1 -0.198 0.170 0.460 135.6 25.9 '1 methanol,1 water'
2 0.415 0.226 0.072 187.7 40.1 '1 methanol,2 water'
3 0.198 0.670 0.540 135.6 25.2 '1 methanol,1 water'
4 -0.415 0.726 -0.072 187.7 37.2 '1 methanol,2 water'
